data_4341284
loop_
_publ_author_name
'Brogden, David W.'
'Berry, John F.'

_publ_section_title
;
 Heterometallic Multiple Bonding: Delocalized Three-Center \s and \p
 Bonding in Chains of 4d and 5d Transition Metals.
;
_journal_issue 21
_journal_name_full 'Inorganic chemistry'
_journal_page_first 11354
_journal_page_last 11356
_journal_paper_doi 10.1021/ic5024218
_journal_volume 53
_journal_year 2014
_chemical_formula_moiety 'C40 H32 Cl2 Mo2 N12 Ru, 2(C1 H2 Cl2)'
_chemical_formula_sum 'C42 H36 Cl6 Mo2 N12 Ru'
_chemical_formula_weight 1214.48
_chemical_name_systematic
;
 ? 
;
_space_group_crystal_system monoclinic
_space_group_IT_number 14
_space_group_name_Hall '-P 2ybc'
_space_group_name_H-M_alt 'P 1 21/c 1'
_symmetry_space_group_name_Hall '-P 2ybc'
_symmetry_space_group_name_H-M 'P 1 21/c 1'
_atom_sites_solution_hydrogens geom
_atom_sites_solution_primary direct
_atom_sites_solution_secondary difmap
_audit_creation_date 2014-04-24
_audit_creation_method
;
Olex2 1.2
(compiled 2014.02.17 svn.r2891 for OlexSys, GUI svn.r4779)
;
_cell_angle_alpha 90.00
_cell_angle_beta 114.5854(14)
_cell_angle_gamma 90.00
_cell_formula_units_Z 8
_cell_length_a 19.8504(6)
_cell_length_b 29.5124(9)
_cell_length_c 16.7516(5)
_cell_measurement_temperature 100(2)
_cell_volume 8924.0(5)
_computing_cell_refinement 'SAINT+ Ver. 8.30C (Bruker-AXS, 2013)'
_computing_data_collection 'APEX2 Ver. 2013.2-0 (Bruker-AXS, 2013)'
_computing_data_reduction 'SAINT+ Ver. 8.30C (Bruker-AXS, 2013)'
_computing_molecular_graphics 'SHELXTL (Sheldrick, 2008-2013)'
_computing_publication_material 'SHELXTL (Sheldrick, 2008-2013)'
_computing_structure_refinement 'SHELXTL (Sheldrick, 2008-2013)'
_computing_structure_solution 'SHELXTL (Sheldrick, 2008-2013)'
_diffrn_ambient_temperature 99.99
_diffrn_detector_area_resol_mean 7.9
_diffrn_detector_type 'CCD area detector'
_diffrn_measured_fraction_theta_full 1.000
_diffrn_measured_fraction_theta_max 0.998
_diffrn_measurement_device 'three-circle diffractometer'
_diffrn_measurement_device_type 'Bruker SMART APEX2 area detector'
_diffrn_measurement_method '0.5\% \w and 0.5\% \f scans'
_diffrn_radiation_collimation 'focusing mirrors'
_diffrn_radiation_monochromator 'mirror optics'
_diffrn_radiation_probe x-ray
_diffrn_radiation_type MoK\a
_diffrn_radiation_wavelength 0.71073
_diffrn_reflns_av_R_equivalents 0.0521
_diffrn_reflns_av_unetI/netI 0.0277
_diffrn_reflns_limit_h_max 28
_diffrn_reflns_limit_h_min -28
_diffrn_reflns_limit_k_max 42
_diffrn_reflns_limit_k_min -42
_diffrn_reflns_limit_l_max 23
_diffrn_reflns_limit_l_min -23
_diffrn_reflns_number 256232
_diffrn_reflns_theta_full 25.00
_diffrn_reflns_theta_max 30.60
_diffrn_reflns_theta_min 1.13
_diffrn_source 'microfocus sealed X-ray tube'
_diffrn_source_type 'Incoatec I\ms'
_exptl_absorpt_coefficient_mu 1.295
_exptl_absorpt_correction_T_max 0.9558
_exptl_absorpt_correction_T_min 0.8994
_exptl_absorpt_correction_type multi-scan
_exptl_absorpt_process_details
;
SADABS-2012/1 (Bruker,2012) was used for absorption correction.
wR2(int) was 0.0627 before and 0.0569 after correction.
The Ratio of minimum to maximum transmission is 0.9410.
The \l/2 correction factor is Not present.
;
_exptl_crystal_colour brown
_exptl_crystal_colour_primary brown
_exptl_crystal_density_diffrn 1.808
_exptl_crystal_density_method 'not measured'
_exptl_crystal_description block
_exptl_crystal_F_000 4816
_exptl_crystal_size_max 0.148
_exptl_crystal_size_mid 0.106
_exptl_crystal_size_min 0.053
_refine_diff_density_max 1.940
_refine_diff_density_min -0.990
_refine_diff_density_rms 0.112
_refine_ls_extinction_method none
_refine_ls_goodness_of_fit_ref 1.056
_refine_ls_hydrogen_treatment constr
_refine_ls_matrix_type full
_refine_ls_number_parameters 1128
_refine_ls_number_reflns 27377
_refine_ls_number_restraints 0
_refine_ls_restrained_S_all 1.056
_refine_ls_R_factor_all 0.0470
_refine_ls_R_factor_gt 0.0310
_refine_ls_shift/su_max 0.005
_refine_ls_shift/su_mean 0.000
_refine_ls_structure_factor_coef Fsqd
_refine_ls_weighting_details 'calc w=1/[\s^2^(Fo^2^)+(0.0228P)^2^+17.2302P] where P=(Fo^2^+2Fc^2^)/3'
_refine_ls_weighting_scheme calc
_refine_ls_wR_factor_gt 0.0662
_refine_ls_wR_factor_ref 0.0745
_reflns_number_gt 22050
_reflns_number_total 27377
_reflns_threshold_expression >2sigma(I)
_cod_data_source_file ic5024218_si_002.cif
_cod_data_source_block berry515
_cod_depositor_comments 'Adding full bibliography for 4341284--4341285.cif.'
_cod_database_code 4341284
_olex2_refinement_description
;
1. Fixed Uiso
 At 1.2 times of:
  All C(H) groups, All C(H,H) groups
2. Others
 Sof(Cl13)=Sof(Cl14)=Sof(C86)=Sof(H86A)=Sof(H86B)=1-FVAR(1)
 Sof(Cl11)=Sof(Cl12)=Sof(C84)=Sof(H84A)=Sof(H84B)=FVAR(1)
 Sof(Cl15)=Sof(Cl16)=Sof(C85)=Sof(H85A)=Sof(H85B)=1-FVAR(2)
 Sof(Cl5)=Sof(Cl6)=Sof(C81)=Sof(H81A)=Sof(H81B)=FVAR(2)
3.a Free rotating group:
 Cl13(Cl14,C86,C82,Cl8), Cl15(Cl16,C85,Cl9,Cl10,C83,Cl5,Cl6,C81,Cl7)
3.b Secondary CH2 refined with riding coordinates:
 C86(H86A,H86B), C82(H82A,H82B), C84(H84A,H84B), C85(H85A,H85B), C83(H83A,
 H83B), C81(H81A,H81B)
3.c Aromatic/amide H refined with riding coordinates:
 C1(H1), C2(H2), C3(H3), C4(H4), C7(H7), C8(H8), C9(H9), C10(H10), C11(H11),
 C12(H12), C13(H13), C14(H14), C17(H17), C18(H18), C19(H19), C20(H20), C21(H21),
  C22(H22), C23(H23), C24(H24), C27(H27), C28(H28), C29(H29), C30(H30),
 C31(H31), C32(H32), C33(H33), C34(H34), C37(H37), C38(H38), C39(H39), C40(H40),
  C41(H41), C42(H42), C43(H43), C44(H44), C47(H47), C48(H48), C49(H49),
 C50(H50), C51(H51), C52(H52), C53(H53), C54(H54), C57(H57), C58(H58), C59(H59),
  C60(H60), C61(H61), C62(H62), C63(H63), C64(H64), C67(H67), C68(H68),
 C69(H69), C70(H70), C71(H71), C72(H72), C73(H73), C74(H74), C77(H77), C78(H78),
  C79(H79), C80(H80)
;

loop_
_space_group_symop_id
_space_group_symop_operation_xyz
1 'x, y, z'
2 '-x, y+1/2, -z+1/2'
3 '-x, -y, -z'
4 'x, -y-1/2, z-1/2'

loop_
_atom_site_label
_atom_site_type_symbol
_atom_site_fract_x
_atom_site_fract_y
_atom_site_fract_z
_atom_site_U_iso_or_equiv
_atom_site_adp_type
_atom_site_occupancy
_atom_site_calc_flag
_atom_site_disorder_assembly
_atom_site_disorder_group
_atom_site_refinement_flags_posn
Ru1 Ru -0.001758(10) 0.717455(6) 0.718271(12) 0.01211(4) Uani 1 d . . .
Mo1 Mo 0.015718(10) 0.567200(6) 0.769573(12) 0.01053(4) Uani 1 d . . .
Mo2 Mo 0.006824(10) 0.638054(6) 0.745252(12) 0.01054(4) Uani 1 d . . .
Cl1 Cl 0.02992(3) 0.483306(19) 0.80231(4) 0.01887(11) Uani 1 d . . .
Cl2 Cl -0.00925(4) 0.80030(2) 0.68610(4) 0.02223(12) Uani 1 d . . .
N1 N 0.06797(10) 0.55982(7) 0.67714(13) 0.0131(4) Uani 1 d . . .
N2 N 0.08185(10) 0.63745(6) 0.68419(13) 0.0126(4) Uani 1 d . . .
N3 N 0.10313(11) 0.71368(7) 0.71770(13) 0.0138(4) Uani 1 d . . .
N4 N 0.12541(11) 0.57801(7) 0.87933(13) 0.0150(4) Uani 1 d . . .
N5 N 0.09596(11) 0.65409(7) 0.86646(12) 0.0143(4) Uani 1 d . . .
N6 N 0.05396(11) 0.72841(7) 0.85273(13) 0.0153(4) Uani 1 d . . .
N7 N -0.04255(10) 0.57546(7) 0.85627(12) 0.0131(4) Uani 1 d . . .
N8 N -0.06774(10) 0.64908(6) 0.80456(12) 0.0125(4) Uani 1 d . . .
N9 N -0.10280(11) 0.71700(6) 0.72910(13) 0.0143(4) Uani 1 d . . .
N10 N -0.09144(11) 0.55625(6) 0.66021(13) 0.0132(4) Uani 1 d . . .
N11 N -0.08449(10) 0.63074(6) 0.62195(12) 0.0131(4) Uani 1 d . . .
N12 N -0.06162(11) 0.70297(7) 0.58357(13) 0.0142(4) Uani 1 d . . .
C1 C 0.07042(13) 0.51918(8) 0.64003(16) 0.0166(4) Uani 1 d . . .
H1 H 0.0534 0.4931 0.6593 0.020 Uiso 1 calc . . R
C2 C 0.09620(14) 0.51392(9) 0.57620(16) 0.0198(5) Uani 1 d . . .
H2 H 0.0978 0.4848 0.5528 0.024 Uiso 1 calc . . R
C3 C 0.12005(14) 0.55241(9) 0.54626(17) 0.0208(5) Uani 1 d . . .
H3 H 0.1377 0.5499 0.5017 0.025 Uiso 1 calc . . R
C4 C 0.11757(13) 0.59401(9) 0.58235(16) 0.0175(5) Uani 1 d . . .
H4 H 0.1334 0.6204 0.5625 0.021 Uiso 1 calc . . R
C5 C 0.09163(12) 0.59745(8) 0.64862(15) 0.0128(4) Uani 1 d . . .
C6 C 0.12872(12) 0.67414(8) 0.69854(14) 0.0129(4) Uani 1 d . . .
C7 C 0.20122(13) 0.67195(8) 0.70327(16) 0.0168(4) Uani 1 d . . .
H7 H 0.2177 0.6453 0.6850 0.020 Uiso 1 calc . . R
C8 C 0.24810(13) 0.70834(9) 0.73428(17) 0.0204(5) Uani 1 d . . .
H8 H 0.2970 0.7069 0.7376 0.025 Uiso 1 calc . . R
C9 C 0.22362(14) 0.74728(9) 0.76088(17) 0.0210(5) Uani 1 d . . .
H9 H 0.2560 0.7722 0.7855 0.025 Uiso 1 calc . . R
C10 C 0.15103(14) 0.74860(8) 0.75035(16) 0.0178(5) Uani 1 d . . .
H10 H 0.1337 0.7754 0.7669 0.021 Uiso 1 calc . . R
C11 C 0.17493(14) 0.54401(9) 0.91585(16) 0.0193(5) Uani 1 d . . .
H11 H 0.1597 0.5138 0.8974 0.023 Uiso 1 calc . . R
C12 C 0.24606(14) 0.55100(10) 0.97827(18) 0.0253(6) Uani 1 d . . .
H12 H 0.2782 0.5261 1.0036 0.030 Uiso 1 calc . . R
C13 C 0.26986(14) 0.59496(10) 1.00342(17) 0.0251(6) Uani 1 d . . .
H13 H 0.3191 0.6007 1.0449 0.030 Uiso 1 calc . . R
C14 C 0.22132(14) 0.63018(10) 0.96760(16) 0.0210(5) Uani 1 d . . .
H14 H 0.2372 0.6605 0.9835 0.025 Uiso 1 calc . . R
C15 C 0.14770(13) 0.62123(8) 0.90706(15) 0.0154(4) Uani 1 d . . .
C16 C 0.09429(13) 0.69447(8) 0.90696(15) 0.0158(4) Uani 1 d . . .
C17 C 0.12486(14) 0.70070(9) 0.99872(17) 0.0211(5) Uani 1 d . . .
H17 H 0.1514 0.6768 1.0368 0.025 Uiso 1 calc . . R
C18 C 0.11614(15) 0.74141(10) 1.03271(18) 0.0253(6) Uani 1 d . . .
H18 H 0.1368 0.7458 1.0945 0.030 Uiso 1 calc . . R
C19 C 0.07719(15) 0.77624(9) 0.97694(18) 0.0243(6) Uani 1 d . . .
H19 H 0.0719 0.8049 0.9996 0.029 Uiso 1 calc . . R
C20 C 0.04668(14) 0.76823(9) 0.88851(17) 0.0198(5) Uani 1 d . . .
H20 H 0.0190 0.7918 0.8503 0.024 Uiso 1 calc . . R
C21 C -0.04910(13) 0.54149(8) 0.90752(15) 0.0171(4) Uani 1 d . . .
H21 H -0.0318 0.5122 0.9017 0.021 Uiso 1 calc . . R
C22 C -0.07936(14) 0.54726(9) 0.96722(16) 0.0206(5) Uani 1 d . . .
H22 H -0.0858 0.5222 0.9989 0.025 Uiso 1 calc . . R
C23 C -0.10040(14) 0.59065(9) 0.98014(16) 0.0209(5) Uani 1 d . . .
H23 H -0.1178 0.5961 1.0242 0.025 Uiso 1 calc . . R
C24 C -0.09579(13) 0.62559(9) 0.92852(16) 0.0180(5) Uani 1 d . . .
H24 H -0.1095 0.6554 0.9371 0.022 Uiso 1 calc . . R
C25 C -0.07054(12) 0.61701(8) 0.86258(15) 0.0137(4) Uani 1 d . . .
C26 C -0.12002(12) 0.68278(7) 0.77219(15) 0.0127(4) Uani 1 d . . .
C27 C -0.19045(13) 0.68188(8) 0.77365(15) 0.0155(4) Uani 1 d . . .
H27 H -0.2026 0.6582 0.8038 0.019 Uiso 1 calc . . R
C28 C -0.24179(13) 0.71500(8) 0.73184(16) 0.0178(5) Uani 1 d . . .
H28 H -0.2892 0.7142 0.7329 0.021 Uiso 1 calc . . R
C29 C -0.22365(14) 0.74960(9) 0.68796(16) 0.0192(5) Uani 1 d . . .
H29 H -0.2581 0.7729 0.6586 0.023 Uiso 1 calc . . R
C30 C -0.15441(13) 0.74908(8) 0.68845(16) 0.0170(4) Uani 1 d . . .
H30 H -0.1419 0.7727 0.6584 0.020 Uiso 1 calc . . R
C31 C -0.12911(13) 0.51656(8) 0.64789(16) 0.0166(4) Uani 1 d . . .
H31 H -0.1043 0.4913 0.6830 0.020 Uiso 1 calc . . R
C32 C -0.20063(14) 0.51083(9) 0.58790(17) 0.0198(5) Uani 1 d . . .
H32 H -0.2241 0.4821 0.5802 0.024 Uiso 1 calc . . R
C33 C -0.23853(13) 0.54829(9) 0.53797(17) 0.0206(5) Uani 1 d . . .
H33 H -0.2889 0.5457 0.4972 0.025 Uiso 1 calc . . R
C34 C -0.20188(13) 0.58869(9) 0.54886(16) 0.0178(5) Uani 1 d . . .
H34 H -0.2274 0.6146 0.5168 0.021 Uiso 1 calc . . R
C35 C -0.12638(12) 0.59217(8) 0.60751(15) 0.0132(4) Uani 1 d . . .
C36 C -0.09623(12) 0.66227(8) 0.55618(15) 0.0137(4) Uani 1 d . . .
C37 C -0.13505(13) 0.65304(9) 0.46616(16) 0.0179(5) Uani 1 d . . .
H37 H -0.1565 0.6240 0.4477 0.022 Uiso 1 calc . . R
C38 C -0.14218(14) 0.68561(9) 0.40473(16) 0.0208(5) Uani 1 d . . .
H38 H -0.1700 0.6798 0.3440 0.025 Uiso 1 calc . . R
C39 C -0.10798(14) 0.72715(9) 0.43303(17) 0.0204(5) Uani 1 d . . .
H39 H -0.1122 0.7504 0.3921 0.025 Uiso 1 calc . . R
C40 C -0.06795(13) 0.73401(8) 0.52135(17) 0.0177(5) Uani 1 d . . .
H40 H -0.0432 0.7622 0.5399 0.021 Uiso 1 calc . . R
Ru2 Ru -0.487301(9) 0.534964(6) 0.760203(11) 0.01002(4) Uani 1 d . . .
Mo3 Mo -0.506855(10) 0.686473(6) 0.724606(12) 0.01028(4) Uani 1 d . . .
Mo4 Mo -0.496884(10) 0.614868(6) 0.740261(12) 0.00920(4) Uani 1 d . . .
Cl3 Cl -0.52353(3) 0.771655(19) 0.70432(4) 0.01964(11) Uani 1 d . . .
Cl4 Cl -0.47728(3) 0.451504(19) 0.78652(4) 0.01778(11) Uani 1 d . . .
N13 N -0.44674(10) 0.68380(6) 0.64076(12) 0.0114(3) Uani 1 d . . .
N14 N -0.41904(10) 0.60911(6) 0.68384(12) 0.0115(3) Uani 1 d . . .
N15 N -0.38489(10) 0.53889(6) 0.75218(12) 0.0116(3) Uani 1 d . . .
N16 N -0.39915(10) 0.69578(6) 0.83582(12) 0.0127(4) Uani 1 d . . .
N17 N -0.40661(10) 0.61999(7) 0.86516(12) 0.0132(4) Uani 1 d . . .
N18 N -0.43170(10) 0.54690(7) 0.89601(12) 0.0127(4) Uani 1 d . . .
N19 N -0.55794(10) 0.68912(7) 0.81961(13) 0.0134(4) Uani 1 d . . .
N20 N -0.56989(10) 0.61149(7) 0.80391(13) 0.0131(4) Uani 1 d . . .
N21 N -0.59029(10) 0.53599(6) 0.76523(12) 0.0126(4) Uani 1 d . . .
N22 N -0.61460(11) 0.67708(7) 0.61098(13) 0.0138(4) Uani 1 d . . .
N23 N -0.58551(10) 0.60108(6) 0.61766(12) 0.0123(4) Uani 1 d . . .
N24 N -0.54519(10) 0.52655(6) 0.62483(13) 0.0126(4) Uani 1 d . . .
C41 C -0.44242(13) 0.72027(8) 0.59331(15) 0.0151(4) Uani 1 d . . .
H41 H -0.4651 0.7477 0.5989 0.018 Uiso 1 calc . . R
C42 C -0.40736(13) 0.71978(8) 0.53800(16) 0.0178(5) Uani 1 d . . .
H42 H -0.4042 0.7464 0.5080 0.021 Uiso 1 calc . . R
C43 C -0.37646(14) 0.67919(8) 0.52697(16) 0.0178(5) Uani 1 d . . .
H43 H -0.3536 0.6774 0.4872 0.021 Uiso 1 calc . . R
C44 C -0.37933(13) 0.64168(8) 0.57419(16) 0.0161(4) Uani 1 d . . .
H44 H -0.3586 0.6138 0.5668 0.019 Uiso 1 calc . . R
C45 C -0.41298(12) 0.64443(7) 0.63367(14) 0.0119(4) Uani 1 d . . .
C46 C -0.36562(12) 0.57551(7) 0.71638(14) 0.0122(4) Uani 1 d . . .
C47 C -0.29315(12) 0.57926(8) 0.72177(15) 0.0133(4) Uani 1 d . . .
H47 H -0.2798 0.6048 0.6970 0.016 Uiso 1 calc . . R
C48 C -0.24149(13) 0.54612(8) 0.76265(15) 0.0165(4) Uani 1 d . . .
H48 H -0.1925 0.5488 0.7665 0.020 Uiso 1 calc . . R
C49 C -0.26145(13) 0.50858(8) 0.79838(16) 0.0172(5) Uani 1 d . . .
H49 H -0.2270 0.4850 0.8262 0.021 Uiso 1 calc . . R
C50 C -0.33271(12) 0.50680(8) 0.79192(15) 0.0147(4) Uani 1 d . . .
H50 H -0.3463 0.4814 0.8169 0.018 Uiso 1 calc . . R
C51 C -0.36104(13) 0.73532(8) 0.85184(16) 0.0170(5) Uani 1 d . . .
H51 H -0.3853 0.7612 0.8186 0.020 Uiso 1 calc . . R
C52 C -0.28954(14) 0.74001(9) 0.91329(17) 0.0200(5) Uani 1 d . . .
H52 H -0.2656 0.7687 0.9239 0.024 Uiso 1 calc . . R
C53 C -0.25245(13) 0.70153(9) 0.96010(17) 0.0209(5) Uani 1 d . . .
H53 H -0.2021 0.7033 1.0011 0.025 Uiso 1 calc . . R
C54 C -0.29011(13) 0.66135(9) 0.94575(16) 0.0189(5) Uani 1 d . . .
H54 H -0.2657 0.6350 0.9770 0.023 Uiso 1 calc . . R
C55 C -0.36505(12) 0.65875(8) 0.88488(15) 0.0137(4) Uani 1 d . . .
C56 C -0.39895(12) 0.58749(8) 0.92773(15) 0.0139(4) Uani 1 d . . .
C57 C -0.36656(14) 0.59610(9) 1.01852(16) 0.0203(5) Uani 1 d . . .
H57 H -0.3450 0.6248 1.0398 0.024 Uiso 1 calc . . R
C58 C -0.36606(15) 0.56300(9) 1.07655(16) 0.0220(5) Uani 1 d . . .
H58 H -0.3434 0.5685 1.1380 0.026 Uiso 1 calc . . R
C59 C -0.39911(14) 0.52151(9) 1.04422(16) 0.0203(5) Uani 1 d . . .
H59 H -0.3993 0.4981 1.0829 0.024 Uiso 1 calc . . R
C60 C -0.43149(13) 0.51518(8) 0.95479(15) 0.0161(4) Uani 1 d . . .
H60 H -0.4551 0.4870 0.9329 0.019 Uiso 1 calc . . R
C61 C -0.56241(12) 0.72797(8) 0.86106(16) 0.0164(4) Uani 1 d . . .
H61 H -0.5487 0.7556 0.8429 0.020 Uiso 1 calc . . R
C62 C -0.58555(13) 0.72941(9) 0.92728(17) 0.0214(5) Uani 1 d . . .
H62 H -0.5906 0.7576 0.9517 0.026 Uiso 1 calc . . R
C63 C -0.60159(14) 0.68874(10) 0.95840(17) 0.0227(5) Uani 1 d . . .
H63 H -0.6154 0.6886 1.0063 0.027 Uiso 1 calc . . R
C64 C -0.59706(13) 0.64888(9) 0.91822(16) 0.0189(5) Uani 1 d . . .
H64 H -0.6074 0.6209 0.9388 0.023 Uiso 1 calc . . R
C65 C -0.57721(12) 0.64948(8) 0.84667(15) 0.0133(4) Uani 1 d . . .
C66 C -0.61486(12) 0.57410(8) 0.79070(14) 0.0122(4) Uani 1 d . . .
C67 C -0.68533(12) 0.57464(8) 0.79235(15) 0.0153(4) Uani 1 d . . .
H67 H -0.7009 0.6004 0.8142 0.018 Uiso 1 calc . . R
C68 C -0.73150(13) 0.53767(8) 0.76213(16) 0.0176(5) Uani 1 d . . .
H68 H -0.7790 0.5378 0.7631 0.021 Uiso 1 calc . . R
C69 C -0.70807(13) 0.50023(8) 0.73023(16) 0.0174(5) Uani 1 d . . .
H69 H -0.7400 0.4751 0.7063 0.021 Uiso 1 calc . . R
C70 C -0.63753(13) 0.50045(8) 0.73411(15) 0.0149(4) Uani 1 d . . .
H70 H -0.6210 0.4744 0.7140 0.018 Uiso 1 calc . . R
C71 C -0.66317(13) 0.71179(8) 0.57414(16) 0.0178(5) Uani 1 d . . .
H71 H -0.6475 0.7417 0.5943 0.021 Uiso 1 calc . . R
C72 C -0.73307(14) 0.70597(9) 0.50981(17) 0.0219(5) Uani 1 d . . .
H72 H -0.7637 0.7314 0.4837 0.026 Uiso 1 calc . . R
C73 C -0.75854(14) 0.66202(9) 0.48327(17) 0.0218(5) Uani 1 d . . .
H73 H -0.8079 0.6568 0.4414 0.026 Uiso 1 calc . . R
C74 C -0.71079(13) 0.62644(9) 0.51891(16) 0.0180(5) Uani 1 d . . .
H74 H -0.7274 0.5963 0.5024 0.022 Uiso 1 calc . . R
C75 C -0.63715(12) 0.63442(8) 0.57983(15) 0.0135(4) Uani 1 d . . .
C76 C -0.58588(12) 0.56128(8) 0.57382(14) 0.0123(4) Uani 1 d . . .
C77 C -0.61984(13) 0.55649(9) 0.48184(16) 0.0178(5) Uani 1 d . . .
H77 H -0.6460 0.5813 0.4462 0.021 Uiso 1 calc . . R
C78 C -0.61527(13) 0.51601(9) 0.44340(16) 0.0202(5) Uani 1 d . . .
H78 H -0.6387 0.5126 0.3814 0.024 Uiso 1 calc . . R
C79 C -0.57607(13) 0.48029(9) 0.49623(17) 0.0191(5) Uani 1 d . . .
H79 H -0.5733 0.4518 0.4713 0.023 Uiso 1 calc . . R
C80 C -0.54144(13) 0.48708(8) 0.58532(16) 0.0158(4) Uani 1 d . . .
H80 H -0.5134 0.4629 0.6212 0.019 Uiso 1 calc . . R
Cl11 Cl 0.45793(6) 0.85609(4) 0.87972(8) 0.0461(3) Uani 0.810(2) d A 1 .
Cl12 Cl 0.30426(5) 0.87439(4) 0.76066(8) 0.0413(3) Uani 0.810(2) d A 1 .
Cl13 Cl 0.32054(15) 0.84547(19) 0.7141(3) 0.233(9) Uiso 0.190(2) d A 2 .
Cl14 Cl 0.42002(18) 0.8456(2) 0.9017(3) 0.0676(19) Uiso 0.190(2) d A 2 G
C86 C 0.40228(17) 0.8673(2) 0.7969(4) 0.111(19) Uiso 0.190(2) d A 2 G
H86A H 0.3983 0.9007 0.7981 0.133 Uiso 0.190(2) calc A 2 R
H86B H 0.4446 0.8600 0.7825 0.133 Uiso 0.190(2) calc A 2 R
C82 C -0.40236(8) 0.63669(7) 0.24418(8) 0.0270(6) Uani 1 d . . G
H82A H -0.4263 0.6109 0.2047 0.032 Uiso 1 calc . . R
H82B H -0.4414 0.6545 0.2520 0.032 Uiso 1 calc . . R
Cl8 Cl -0.35594(5) 0.67114(3) 0.19688(6) 0.0420(2) Uani 1 d . . G
C84 C 0.3933(2) 0.86082(13) 0.7722(4) 0.0277(8) Uani 0.810(2) d A 1 .
H84A H 0.3913 0.8318 0.7418 0.033 Uiso 0.810(2) calc A 1 R
H84B H 0.4101 0.8844 0.7426 0.033 Uiso 0.810(2) calc A 1 R
Cl15 Cl 0.17092(4) 0.60199(2) 1.27550(2) 0.072(3) Uiso 0.139(4) d B 2 .
Cl16 Cl 0.11234(3) 0.585029(18) 1.08600(2) 0.059(5) Uiso 0.139(4) d B 2 G
C85 C 0.09337(4) 0.60470(2) 1.17372(2) 0.058(10) Uiso 0.139(4) d B 2 G
H85A H 0.0528 0.5863 1.1769 0.069 Uiso 0.139(4) calc B 2 R
H85B H 0.0760 0.6365 1.1621 0.069 Uiso 0.139(4) calc B 2 R
Cl9 Cl -0.17134(3) 0.594043(18) 0.24226(2) 0.0494(2) Uani 1 d . . G
Cl10 Cl -0.01992(3) 0.60332(2) 0.37432(3) 0.03361(16) Uani 1 d . . G
C83 C -0.08284(3) 0.61570(2) 0.26563(2) 0.0292(6) Uani 1 d . . G
H83A H -0.0861 0.6490 0.2570 0.035 Uiso 1 calc . . R
H83B H -0.0643 0.6025 0.2243 0.035 Uiso 1 calc . . R
Cl5 Cl 0.14080(4) 0.60205(2) 1.26882(2) 0.0368(3) Uani 0.861(4) d B 1 G
Cl6 Cl 0.11645(3) 0.584249(18) 1.08681(2) 0.0247(4) Uani 0.861(4) d B 1 G
C81 C 0.07744(4) 0.60363(2) 1.15774(2) 0.0236(7) Uani 0.861(4) d B 1 G
H81A H 0.0598 0.6351 1.1418 0.028 Uiso 0.861(4) calc B 1 R
H81B H 0.0340 0.5846 1.1497 0.028 Uiso 0.861(4) calc B 1 R
Cl7 Cl -0.33825(2) 0.61604(3) 0.34741(3) 0.0440(2) Uani 1 d . . G

loop_
_atom_site_aniso_label
_atom_site_aniso_U_11
_atom_site_aniso_U_22
_atom_site_aniso_U_33
_atom_site_aniso_U_23
_atom_site_aniso_U_13
_atom_site_aniso_U_12
Ru1 0.01427(8) 0.00886(8) 0.01515(8) -0.00089(6) 0.00806(7) -0.00072(6)
Mo1 0.01181(8) 0.00960(8) 0.01095(8) 0.00100(6) 0.00550(7) 0.00093(6)
Mo2 0.01076(8) 0.01172(8) 0.00982(8) -0.00104(6) 0.00495(7) -0.00043(6)
Cl1 0.0240(3) 0.0123(2) 0.0224(3) 0.0034(2) 0.0117(2) 0.0032(2)
Cl2 0.0290(3) 0.0109(2) 0.0317(3) -0.0001(2) 0.0175(3) -0.0012(2)
N1 0.0135(9) 0.0130(9) 0.0133(9) 0.0001(7) 0.0059(7) 0.0016(7)
N2 0.0136(8) 0.0114(9) 0.0138(9) 0.0009(7) 0.0066(7) 0.0012(7)
N3 0.0175(9) 0.0129(9) 0.0135(9) 0.0002(7) 0.0090(7) -0.0014(7)
N4 0.0151(9) 0.0186(10) 0.0134(9) 0.0030(7) 0.0079(7) 0.0021(7)
N5 0.0154(9) 0.0153(9) 0.0116(9) -0.0014(7) 0.0050(7) -0.0022(7)
N6 0.0164(9) 0.0150(9) 0.0174(9) -0.0034(7) 0.0097(8) -0.0045(7)
N7 0.0120(8) 0.0151(9) 0.0119(9) 0.0017(7) 0.0047(7) 0.0010(7)
N8 0.0142(9) 0.0118(9) 0.0135(9) -0.0018(7) 0.0077(7) -0.0008(7)
N9 0.0163(9) 0.0113(9) 0.0171(9) -0.0015(7) 0.0089(8) -0.0006(7)
N10 0.0155(9) 0.0117(9) 0.0139(9) -0.0020(7) 0.0075(7) -0.0008(7)
N11 0.0140(9) 0.0118(9) 0.0129(9) 0.0011(7) 0.0050(7) 0.0009(7)
N12 0.0158(9) 0.0113(9) 0.0176(9) 0.0025(7) 0.0089(8) 0.0033(7)
C1 0.0169(11) 0.0134(11) 0.0183(11) -0.0024(9) 0.0062(9) 0.0007(8)
C2 0.0212(11) 0.0186(12) 0.0194(12) -0.0055(9) 0.0083(10) 0.0015(9)
C3 0.0235(12) 0.0237(13) 0.0192(12) -0.0016(10) 0.0127(10) 0.0033(10)
C4 0.0186(11) 0.0196(12) 0.0167(11) 0.0024(9) 0.0098(9) 0.0021(9)
C5 0.0113(9) 0.0134(10) 0.0129(10) 0.0008(8) 0.0042(8) 0.0018(8)
C6 0.0141(10) 0.0150(10) 0.0104(9) 0.0017(8) 0.0058(8) -0.0003(8)
C7 0.0153(10) 0.0187(11) 0.0170(11) 0.0042(9) 0.0073(9) 0.0028(9)
C8 0.0137(10) 0.0249(13) 0.0209(12) 0.0038(10) 0.0054(9) -0.0014(9)
C9 0.0176(11) 0.0233(13) 0.0198(12) -0.0014(10) 0.0055(9) -0.0078(9)
C10 0.0210(11) 0.0168(11) 0.0166(11) -0.0023(9) 0.0087(9) -0.0039(9)
C11 0.0198(11) 0.0231(12) 0.0163(11) 0.0032(9) 0.0089(9) 0.0054(9)
C12 0.0197(12) 0.0338(15) 0.0220(13) 0.0066(11) 0.0082(10) 0.0104(11)
C13 0.0148(11) 0.0411(16) 0.0178(12) 0.0009(11) 0.0052(9) -0.0006(11)
C14 0.0178(11) 0.0285(14) 0.0157(11) 0.0003(10) 0.0059(9) -0.0043(10)
C15 0.0163(10) 0.0208(11) 0.0110(10) 0.0009(8) 0.0075(8) -0.0009(9)
C16 0.0165(10) 0.0182(11) 0.0155(11) -0.0030(9) 0.0094(9) -0.0058(8)
C17 0.0225(12) 0.0247(13) 0.0170(11) -0.0034(10) 0.0092(10) -0.0068(10)
C18 0.0259(13) 0.0315(15) 0.0195(12) -0.0137(11) 0.0106(10) -0.0099(11)
C19 0.0239(13) 0.0253(13) 0.0282(14) -0.0152(11) 0.0153(11) -0.0086(10)
C20 0.0191(11) 0.0194(12) 0.0243(12) -0.0080(10) 0.0124(10) -0.0048(9)
C21 0.0155(10) 0.0185(11) 0.0161(11) 0.0042(9) 0.0054(9) 0.0025(8)
C22 0.0183(11) 0.0280(13) 0.0170(11) 0.0109(10) 0.0087(9) 0.0036(10)
C23 0.0184(11) 0.0322(14) 0.0149(11) 0.0034(10) 0.0097(9) 0.0039(10)
C24 0.0179(11) 0.0220(12) 0.0164(11) -0.0010(9) 0.0093(9) 0.0012(9)
C25 0.0123(10) 0.0156(11) 0.0134(10) -0.0002(8) 0.0057(8) -0.0012(8)
C26 0.0157(10) 0.0108(10) 0.0124(10) -0.0041(8) 0.0067(8) -0.0022(8)
C27 0.0165(10) 0.0157(11) 0.0157(11) -0.0042(8) 0.0082(9) -0.0020(8)
C28 0.0166(11) 0.0211(12) 0.0170(11) -0.0053(9) 0.0081(9) 0.0007(9)
C29 0.0193(11) 0.0171(11) 0.0207(12) -0.0005(9) 0.0080(9) 0.0046(9)
C30 0.0205(11) 0.0137(11) 0.0178(11) -0.0002(9) 0.0089(9) 0.0015(9)
C31 0.0205(11) 0.0125(10) 0.0197(11) -0.0019(9) 0.0112(9) -0.0025(8)
C32 0.0203(11) 0.0180(12) 0.0238(12) -0.0063(10) 0.0117(10) -0.0054(9)
C33 0.0150(11) 0.0252(13) 0.0211(12) -0.0045(10) 0.0072(9) -0.0044(9)
C34 0.0144(10) 0.0202(12) 0.0168(11) 0.0004(9) 0.0045(9) 0.0006(9)
C35 0.0141(10) 0.0131(10) 0.0128(10) -0.0023(8) 0.0059(8) -0.0015(8)
C36 0.0127(10) 0.0141(10) 0.0148(10) 0.0023(8) 0.0063(8) 0.0033(8)
C37 0.0195(11) 0.0178(11) 0.0167(11) 0.0002(9) 0.0077(9) 0.0000(9)
C38 0.0200(11) 0.0279(13) 0.0155(11) 0.0050(10) 0.0083(9) 0.0059(10)
C39 0.0202(11) 0.0219(12) 0.0215(12) 0.0104(10) 0.0110(10) 0.0070(9)
C40 0.0182(11) 0.0142(11) 0.0233(12) 0.0049(9) 0.0113(9) 0.0036(9)
Ru2 0.01042(7) 0.00831(7) 0.01111(8) 0.00044(6) 0.00427(6) -0.00090(6)
Mo3 0.01113(8) 0.00800(8) 0.01294(9) -0.00089(6) 0.00625(7) -0.00056(6)
Mo4 0.00929(8) 0.00968(8) 0.00912(8) -0.00091(6) 0.00432(6) -0.00105(6)
Cl3 0.0228(3) 0.0100(2) 0.0293(3) -0.0002(2) 0.0141(2) 0.0001(2)
Cl4 0.0187(3) 0.0104(2) 0.0236(3) 0.0019(2) 0.0081(2) -0.00119(19)
N13 0.0117(8) 0.0101(8) 0.0123(8) -0.0001(7) 0.0049(7) -0.0008(6)
N14 0.0132(8) 0.0097(8) 0.0134(9) 0.0002(7) 0.0075(7) -0.0002(6)
N15 0.0128(8) 0.0105(8) 0.0111(8) -0.0019(7) 0.0046(7) -0.0004(7)
N16 0.0149(9) 0.0128(9) 0.0128(9) -0.0038(7) 0.0080(7) -0.0017(7)
N17 0.0141(9) 0.0132(9) 0.0112(8) -0.0002(7) 0.0042(7) -0.0018(7)
N18 0.0121(8) 0.0140(9) 0.0127(9) 0.0028(7) 0.0058(7) 0.0015(7)
N19 0.0111(8) 0.0144(9) 0.0152(9) -0.0032(7) 0.0060(7) -0.0017(7)
N20 0.0136(9) 0.0135(9) 0.0140(9) -0.0003(7) 0.0075(7) -0.0007(7)
N21 0.0153(9) 0.0122(9) 0.0109(8) 0.0015(7) 0.0061(7) -0.0013(7)
N22 0.0149(9) 0.0137(9) 0.0150(9) 0.0034(7) 0.0085(7) 0.0019(7)
N23 0.0123(8) 0.0115(9) 0.0124(9) -0.0004(7) 0.0043(7) -0.0005(7)
N24 0.0114(8) 0.0126(9) 0.0156(9) -0.0027(7) 0.0075(7) -0.0023(7)
C41 0.0160(10) 0.0122(10) 0.0157(10) 0.0025(8) 0.0054(9) 0.0002(8)
C42 0.0210(11) 0.0163(11) 0.0173(11) 0.0058(9) 0.0091(9) 0.0009(9)
C43 0.0208(11) 0.0213(12) 0.0148(11) 0.0017(9) 0.0107(9) -0.0011(9)
C44 0.0182(11) 0.0163(11) 0.0171(11) -0.0008(9) 0.0107(9) 0.0005(8)
C45 0.0123(9) 0.0124(10) 0.0114(10) -0.0003(8) 0.0052(8) -0.0009(8)
C46 0.0133(10) 0.0102(10) 0.0132(10) -0.0032(8) 0.0057(8) -0.0006(8)
C47 0.0120(9) 0.0138(10) 0.0145(10) -0.0020(8) 0.0059(8) -0.0011(8)
C48 0.0121(10) 0.0198(12) 0.0168(11) -0.0025(9) 0.0051(8) -0.0004(8)
C49 0.0144(10) 0.0158(11) 0.0186(11) 0.0012(9) 0.0041(9) 0.0032(8)
C50 0.0154(10) 0.0118(10) 0.0149(10) 0.0017(8) 0.0043(8) 0.0014(8)
C51 0.0198(11) 0.0127(10) 0.0228(12) -0.0047(9) 0.0131(10) -0.0050(8)
C52 0.0212(12) 0.0201(12) 0.0229(12) -0.0080(10) 0.0134(10) -0.0096(9)
C53 0.0152(11) 0.0276(13) 0.0189(12) -0.0067(10) 0.0062(9) -0.0078(9)
C54 0.0153(11) 0.0222(12) 0.0156(11) -0.0015(9) 0.0029(9) -0.0030(9)
C55 0.0144(10) 0.0165(11) 0.0112(10) -0.0042(8) 0.0064(8) -0.0026(8)
C56 0.0125(10) 0.0151(11) 0.0136(10) 0.0023(8) 0.0048(8) 0.0009(8)
C57 0.0240(12) 0.0211(12) 0.0130(11) -0.0007(9) 0.0049(9) -0.0046(10)
C58 0.0248(12) 0.0275(13) 0.0110(10) 0.0031(9) 0.0049(9) -0.0002(10)
C59 0.0221(12) 0.0234(13) 0.0167(11) 0.0076(9) 0.0094(9) 0.0010(10)
C60 0.0164(10) 0.0157(11) 0.0162(11) 0.0031(9) 0.0070(9) 0.0007(8)
C61 0.0131(10) 0.0148(11) 0.0206(11) -0.0067(9) 0.0063(9) -0.0031(8)
C62 0.0173(11) 0.0239(13) 0.0237(12) -0.0130(10) 0.0092(10) -0.0027(9)
C63 0.0216(12) 0.0334(15) 0.0171(11) -0.0084(10) 0.0120(10) -0.0042(10)
C64 0.0173(11) 0.0261(13) 0.0172(11) -0.0036(10) 0.0109(9) -0.0035(9)
C65 0.0117(9) 0.0156(11) 0.0134(10) -0.0020(8) 0.0060(8) -0.0009(8)
C66 0.0138(10) 0.0126(10) 0.0103(9) 0.0023(8) 0.0051(8) -0.0005(8)
C67 0.0138(10) 0.0177(11) 0.0158(11) 0.0019(9) 0.0076(8) 0.0003(8)
C68 0.0122(10) 0.0218(12) 0.0172(11) 0.0048(9) 0.0044(8) -0.0006(9)
C69 0.0164(11) 0.0159(11) 0.0184(11) 0.0026(9) 0.0058(9) -0.0047(8)
C70 0.0155(10) 0.0130(10) 0.0153(10) 0.0009(8) 0.0055(8) -0.0020(8)
C71 0.0178(11) 0.0155(11) 0.0222(12) 0.0038(9) 0.0105(9) 0.0035(9)
C72 0.0184(11) 0.0249(13) 0.0223(12) 0.0047(10) 0.0085(10) 0.0074(10)
C73 0.0138(11) 0.0287(14) 0.0188(12) -0.0001(10) 0.0027(9) 0.0047(9)
C74 0.0142(10) 0.0208(12) 0.0164(11) -0.0034(9) 0.0039(9) -0.0002(9)
C75 0.0149(10) 0.0140(10) 0.0126(10) 0.0003(8) 0.0069(8) 0.0014(8)
C76 0.0101(9) 0.0140(10) 0.0125(10) -0.0028(8) 0.0044(8) -0.0027(8)
C77 0.0152(10) 0.0219(12) 0.0145(11) -0.0022(9) 0.0044(9) 0.0004(9)
C78 0.0152(11) 0.0287(13) 0.0154(11) -0.0078(10) 0.0051(9) -0.0046(9)
C79 0.0172(11) 0.0192(12) 0.0223(12) -0.0090(9) 0.0095(9) -0.0053(9)
C80 0.0164(10) 0.0131(10) 0.0201(11) -0.0042(9) 0.0098(9) -0.0044(8)
Cl11 0.0435(6) 0.0302(5) 0.0466(6) -0.0029(4) 0.0009(5) 0.0104(4)
Cl12 0.0212(4) 0.0420(6) 0.0542(7) -0.0086(5) 0.0093(4) 0.0056(4)
C82 0.0191(12) 0.0176(12) 0.0425(17) 0.0058(11) 0.0112(12) 0.0006(10)
Cl8 0.0572(5) 0.0230(3) 0.0662(6) -0.0076(4) 0.0459(5) -0.0099(3)
C84 0.0200(16) 0.0180(16) 0.047(2) -0.0020(16) 0.0160(15) 0.0004(12)
Cl9 0.0306(4) 0.0485(5) 0.0654(6) -0.0100(4) 0.0164(4) -0.0138(4)
Cl10 0.0371(4) 0.0258(3) 0.0371(4) -0.0037(3) 0.0145(3) 0.0019(3)
C83 0.0290(14) 0.0200(13) 0.0415(17) 0.0009(12) 0.0173(13) -0.0021(11)
Cl5 0.0339(6) 0.0496(6) 0.0271(5) -0.0029(4) 0.0128(4) -0.0065(4)
Cl6 0.0272(5) 0.0245(5) 0.0281(6) 0.0042(3) 0.0170(4) 0.0070(3)
C81 0.0242(15) 0.0200(16) 0.0294(16) -0.0019(12) 0.0140(14) 0.0024(11)
Cl7 0.0477(5) 0.0313(4) 0.0341(4) -0.0062(3) -0.0019(3) 0.0015(3)

loop_
_atom_type_symbol
_atom_type_description
_atom_type_scat_dispersion_real
_atom_type_scat_dispersion_imag
_atom_type_scat_source
C C 0.0033 0.0016 'International Tables Vol C Tables 4.2.6.8 and 6.1.1.4'
H H 0.0000 0.0000 'International Tables Vol C Tables 4.2.6.8 and 6.1.1.4'
Cl Cl 0.1484 0.1585 'International Tables Vol C Tables 4.2.6.8 and 6.1.1.4'
Mo Mo -1.6832 0.6857 'International Tables Vol C Tables 4.2.6.8 and 6.1.1.4'
N N 0.0061 0.0033 'International Tables Vol C Tables 4.2.6.8 and 6.1.1.4'
Ru Ru -1.2594 0.8363 'International Tables Vol C Tables 4.2.6.8 and 6.1.1.4'

loop_
_geom_angle_atom_site_label_1
_geom_angle_atom_site_label_2
_geom_angle_atom_site_label_3
_geom_angle
Mo2 Ru1 Cl2 178.094(18)
N3 Ru1 Mo2 87.45(5)
N3 Ru1 Cl2 91.22(6)
N3 Ru1 N12 95.92(7)
N6 Ru1 Mo2 89.06(6)
N6 Ru1 Cl2 92.21(6)
N6 Ru1 N3 86.06(8)
N6 Ru1 N9 90.24(8)
N6 Ru1 N12 176.50(8)
N9 Ru1 Mo2 88.43(5)
N9 Ru1 Cl2 92.98(6)
N9 Ru1 N3 174.51(8)
N9 Ru1 N12 87.57(8)
N12 Ru1 Mo2 88.15(5)
N12 Ru1 Cl2 90.63(5)
Mo2 Mo1 Cl1 178.309(19)
Mo2 Mo1 N1 89.34(5)
Mo2 Mo1 N4 89.54(5)
Mo2 Mo1 N7 89.60(5)
Mo2 Mo1 N10 90.61(5)
N1 Mo1 Cl1 90.75(5)
N1 Mo1 N4 90.57(7)
N1 Mo1 N7 176.88(7)
N4 Mo1 Cl1 88.77(5)
N4 Mo1 N7 92.35(7)
N7 Mo1 Cl1 90.40(5)
N10 Mo1 Cl1 91.08(5)
N10 Mo1 N1 88.55(7)
N10 Mo1 N4 179.11(7)
N10 Mo1 N7 88.52(7)
Mo1 Mo2 Ru1 179.375(11)
Mo1 Mo2 N2 93.73(5)
N2 Mo2 Ru1 85.76(5)
N5 Mo2 Ru1 85.83(5)
N5 Mo2 Mo1 93.81(5)
N5 Mo2 N2 89.43(7)
N5 Mo2 N8 89.09(7)
N8 Mo2 Ru1 85.94(5)
N8 Mo2 Mo1 94.57(5)
N8 Mo2 N2 171.65(7)
N11 Mo2 Ru1 87.16(5)
N11 Mo2 Mo1 93.20(5)
N11 Mo2 N2 90.95(7)
N11 Mo2 N5 172.93(8)
N11 Mo2 N8 89.52(7)
C1 N1 Mo1 121.65(16)
C1 N1 C5 118.3(2)
C5 N1 Mo1 119.72(15)
C5 N2 Mo2 118.00(15)
C5 N2 C6 122.89(19)
C6 N2 Mo2 117.70(15)
C6 N3 Ru1 121.10(15)
C10 N3 Ru1 119.43(16)
C10 N3 C6 118.6(2)
C11 N4 Mo1 123.05(17)
C11 N4 C15 117.7(2)
C15 N4 Mo1 118.99(15)
C15 N5 Mo2 118.18(15)
C15 N5 C16 122.3(2)
C16 N5 Mo2 118.90(15)
C16 N6 Ru1 120.46(16)
C20 N6 Ru1 120.50(17)
C20 N6 C16 118.9(2)
C21 N7 Mo1 123.07(16)
C21 N7 C25 117.6(2)
C25 N7 Mo1 119.27(15)
C25 N8 Mo2 117.82(15)
C25 N8 C26 122.06(19)
C26 N8 Mo2 119.01(15)
C26 N9 Ru1 120.78(15)
C30 N9 Ru1 120.37(16)
C30 N9 C26 118.7(2)
C31 N10 Mo1 122.62(16)
C31 N10 C35 118.1(2)
C35 N10 Mo1 118.88(15)
C35 N11 Mo2 117.85(15)
C35 N11 C36 121.90(19)
C36 N11 Mo2 119.98(15)
C36 N12 Ru1 121.21(15)
C40 N12 Ru1 121.12(16)
C40 N12 C36 117.7(2)
N1 C1 H1 118.3
N1 C1 C2 123.5(2)
C2 C1 H1 118.3
C1 C2 H2 120.7
C1 C2 C3 118.6(2)
C3 C2 H2 120.7
C2 C3 H3 120.5
C4 C3 C2 119.1(2)
C4 C3 H3 120.5
C3 C4 H4 119.9
C3 C4 C5 120.1(2)
C5 C4 H4 119.9
N1 C5 N2 114.6(2)
N1 C5 C4 120.5(2)
N2 C5 C4 124.7(2)
N2 C6 C7 124.9(2)
N3 C6 N2 114.94(19)
N3 C6 C7 119.9(2)
C6 C7 H7 120.0
C8 C7 C6 120.0(2)
C8 C7 H7 120.0
C7 C8 H8 120.2
C7 C8 C9 119.7(2)
C9 C8 H8 120.2
C8 C9 H9 121.0
C10 C9 C8 117.9(2)
C10 C9 H9 121.0
N3 C10 C9 123.5(2)
N3 C10 H10 118.3
C9 C10 H10 118.3
N4 C11 H11 118.3
N4 C11 C12 123.5(3)
C12 C11 H11 118.3
C11 C12 H12 120.6
C11 C12 C13 118.9(2)
C13 C12 H12 120.6
C12 C13 H13 120.4
C14 C13 C12 119.2(2)
C14 C13 H13 120.4
C13 C14 H14 120.0
C13 C14 C15 120.0(3)
C15 C14 H14 120.0
N4 C15 N5 115.0(2)
N4 C15 C14 120.7(2)
N5 C15 C14 124.1(2)
N5 C16 C17 124.2(2)
N6 C16 N5 115.7(2)
N6 C16 C17 119.8(2)
C16 C17 H17 120.1
C18 C17 C16 119.7(3)
C18 C17 H17 120.1
C17 C18 H18 120.0
C17 C18 C19 120.0(2)
C19 C18 H18 120.0
C18 C19 H19 120.9
C20 C19 C18 118.2(2)
C20 C19 H19 120.9
N6 C20 C19 123.3(3)
N6 C20 H20 118.4
C19 C20 H20 118.4
N7 C21 H21 118.2
N7 C21 C22 123.6(2)
C22 C21 H21 118.2
C21 C22 H22 120.7
C21 C22 C23 118.5(2)
C23 C22 H22 120.7
C22 C23 H23 120.3
C24 C23 C22 119.3(2)
C24 C23 H23 120.3
C23 C24 H24 120.1
C23 C24 C25 119.8(2)
C25 C24 H24 120.1
N7 C25 N8 115.2(2)
N7 C25 C24 120.6(2)
N8 C25 C24 124.2(2)
N8 C26 C27 124.8(2)
N9 C26 N8 115.4(2)
N9 C26 C27 119.5(2)
C26 C27 H27 119.7
C28 C27 C26 120.6(2)
C28 C27 H27 119.7
C27 C28 H28 120.3
C27 C28 C29 119.4(2)
C29 C28 H28 120.3
C28 C29 H29 121.0
C30 C29 C28 117.9(2)
C30 C29 H29 121.0
N9 C30 C29 123.9(2)
N9 C30 H30 118.0
C29 C30 H30 118.0
N10 C31 H31 118.1
N10 C31 C32 123.8(2)
C32 C31 H31 118.1
C31 C32 H32 120.8
C31 C32 C33 118.5(2)
C33 C32 H32 120.8
C32 C33 H33 120.5
C34 C33 C32 119.0(2)
C34 C33 H33 120.5
C33 C34 H34 119.8
C33 C34 C35 120.5(2)
C35 C34 H34 119.8
N10 C35 N11 114.95(19)
N10 C35 C34 119.9(2)
N11 C35 C34 125.0(2)
N11 C36 C37 124.0(2)
N12 C36 N11 115.4(2)
N12 C36 C37 120.4(2)
C36 C37 H37 119.7
C38 C37 C36 120.6(2)
C38 C37 H37 119.7
C37 C38 H38 120.6
C37 C38 C39 118.7(2)
C39 C38 H38 120.6
C38 C39 H39 120.6
C40 C39 C38 118.7(2)
C40 C39 H39 120.6
N12 C40 C39 123.8(2)
N12 C40 H40 118.1
C39 C40 H40 118.1
Mo4 Ru2 Cl4 177.904(17)
N15 Ru2 Mo4 87.66(5)
N15 Ru2 Cl4 93.31(5)
N15 Ru2 N18 88.49(7)
N18 Ru2 Mo4 87.77(5)
N18 Ru2 Cl4 90.40(5)
N21 Ru2 Mo4 88.21(5)
N21 Ru2 Cl4 90.84(5)
N21 Ru2 N15 175.81(7)
N21 Ru2 N18 92.06(7)
N21 Ru2 N24 86.54(7)
N24 Ru2 Mo4 89.41(5)
N24 Ru2 Cl4 92.40(5)
N24 Ru2 N15 92.70(7)
N24 Ru2 N18 176.89(7)
Mo4 Mo3 Cl3 178.027(17)
Mo4 Mo3 N13 89.75(5)
Mo4 Mo3 N16 90.68(5)
Mo4 Mo3 N19 89.63(5)
Mo4 Mo3 N22 89.35(5)
N13 Mo3 Cl3 91.45(5)
N13 Mo3 N16 87.16(7)
N13 Mo3 N19 174.89(7)
N13 Mo3 N22 91.92(7)
N16 Mo3 Cl3 90.94(5)
N16 Mo3 N19 87.78(7)
N16 Mo3 N22 179.08(7)
N19 Mo3 Cl3 89.31(5)
N22 Mo3 Cl3 89.05(5)
N22 Mo3 N19 93.14(7)
Mo3 Mo4 Ru2 178.534(12)
Mo3 Mo4 N20 93.46(5)
N14 Mo4 Ru2 87.29(5)
N14 Mo4 Mo3 94.13(5)
N14 Mo4 N20 172.06(7)
N17 Mo4 Ru2 86.94(5)
N17 Mo4 Mo3 92.75(5)
N17 Mo4 N14 88.41(7)
N17 Mo4 N20 88.92(7)
N20 Mo4 Ru2 85.10(5)
N23 Mo4 Ru2 86.06(5)
N23 Mo4 Mo3 94.26(5)
N23 Mo4 N14 91.01(7)
N23 Mo4 N17 172.99(7)
N23 Mo4 N20 90.73(7)
C41 N13 Mo3 121.96(15)
C41 N13 C45 117.87(19)
C45 N13 Mo3 120.17(14)
C45 N14 Mo4 118.39(14)
C45 N14 C46 122.34(19)
C46 N14 Mo4 117.41(14)
C46 N15 Ru2 121.89(15)
C50 N15 Ru2 119.53(15)
C50 N15 C46 118.17(19)
C51 N16 Mo3 122.88(16)
C51 N16 C55 118.3(2)
C55 N16 Mo3 118.37(15)
C55 N17 Mo4 118.37(15)
C55 N17 C56 122.16(19)
C56 N17 Mo4 118.71(15)
C56 N18 Ru2 121.33(15)
C60 N18 Ru2 120.71(16)
C60 N18 C56 117.8(2)
C61 N19 Mo3 122.83(16)
C61 N19 C65 117.7(2)
C65 N19 Mo3 118.89(15)
C65 N20 Mo4 117.76(15)
C65 N20 C66 122.46(19)
C66 N20 Mo4 119.17(15)
C66 N21 Ru2 120.67(15)
C70 N21 Ru2 120.42(16)
C70 N21 C66 118.5(2)
C71 N22 Mo3 122.91(16)
C75 N22 Mo3 119.38(15)
C75 N22 C71 117.5(2)
C75 N23 Mo4 118.07(15)
C75 N23 C76 121.74(19)
C76 N23 Mo4 119.82(14)
C76 N24 Ru2 120.42(15)
C80 N24 Ru2 120.99(16)
C80 N24 C76 118.6(2)
N13 C41 H41 118.0
N13 C41 C42 124.0(2)
C42 C41 H41 118.0
C41 C42 H42 120.8
C41 C42 C43 118.3(2)
C43 C42 H42 120.8
C42 C43 H43 120.3
C44 C43 C42 119.3(2)
C44 C43 H43 120.3
C43 C44 H44 119.9
C43 C44 C45 120.3(2)
C45 C44 H44 119.9
N13 C45 N14 114.77(19)
N13 C45 C44 120.1(2)
N14 C45 C44 125.1(2)
N14 C46 C47 124.2(2)
N15 C46 N14 115.49(19)
N15 C46 C47 120.0(2)
C46 C47 H47 119.8
C48 C47 C46 120.4(2)
C48 C47 H47 119.8
C47 C48 H48 120.2
C47 C48 C49 119.5(2)
C49 C48 H48 120.2
C48 C49 H49 121.2
C50 C49 C48 117.6(2)
C50 C49 H49 121.2
N15 C50 C49 124.3(2)
N15 C50 H50 117.9
C49 C50 H50 117.9
N16 C51 H51 118.2
N16 C51 C52 123.7(2)
C52 C51 H51 118.2
C51 C52 H52 120.8
C51 C52 C53 118.5(2)
C53 C52 H52 120.8
C52 C53 H53 120.6
C54 C53 C52 118.8(2)
C54 C53 H53 120.6
C53 C54 H54 119.7
C53 C54 C55 120.5(2)
C55 C54 H54 119.7
N16 C55 N17 115.20(19)
N16 C55 C54 120.0(2)
N17 C55 C54 124.6(2)
N17 C56 C57 123.5(2)
N18 C56 N17 115.5(2)
N18 C56 C57 120.7(2)
C56 C57 H57 119.9
C58 C57 C56 120.1(2)
C58 C57 H57 119.9
C57 C58 H58 120.4
C57 C58 C59 119.2(2)
C59 C58 H58 120.4
C58 C59 H59 120.8
C60 C59 C58 118.4(2)
C60 C59 H59 120.8
N18 C60 C59 123.8(2)
N18 C60 H60 118.1
C59 C60 H60 118.1
N19 C61 H61 118.1
N19 C61 C62 123.7(2)
C62 C61 H61 118.1
C61 C62 H62 120.6
C61 C62 C63 118.8(2)
C63 C62 H62 120.6
C62 C63 H63 120.6
C64 C63 C62 118.7(2)
C64 C63 H63 120.6
C63 C64 H64 119.9
C63 C64 C65 120.2(2)
C65 C64 H64 119.9
N19 C65 N20 115.0(2)
N19 C65 C64 120.6(2)
N20 C65 C64 124.2(2)
N20 C66 C67 124.7(2)
N21 C66 N20 114.76(19)
N21 C66 C67 120.2(2)
C66 C67 H67 120.1
C68 C67 C66 119.8(2)
C68 C67 H67 120.1
C67 C68 H68 120.2
C67 C68 C69 119.5(2)
C69 C68 H68 120.2
C68 C69 H69 120.8
C70 C69 C68 118.4(2)
C70 C69 H69 120.8
N21 C70 C69 123.3(2)
N21 C70 H70 118.4
C69 C70 H70 118.4
N22 C71 H71 118.1
N22 C71 C72 123.8(2)
C72 C71 H71 118.1
C71 C72 H72 120.6
C71 C72 C73 118.8(2)
C73 C72 H72 120.6
C72 C73 H73 120.7
C74 C73 C72 118.6(2)
C74 C73 H73 120.7
C73 C74 H74 119.8
C73 C74 C75 120.4(2)
C75 C74 H74 119.8
N22 C75 N23 115.0(2)
N22 C75 C74 120.4(2)
N23 C75 C74 124.4(2)
N23 C76 C77 124.1(2)
N24 C76 N23 115.76(19)
N24 C76 C77 120.0(2)
C76 C77 H77 119.9
C78 C77 C76 120.2(2)
C78 C77 H77 119.9
C77 C78 H78 120.4
C77 C78 C79 119.3(2)
C79 C78 H78 120.4
C78 C79 H79 120.8
C80 C79 C78 118.5(2)
C80 C79 H79 120.8
N24 C80 C79 123.4(2)
N24 C80 H80 118.3
C79 C80 H80 118.3
Cl13 C86 Cl14 112.9
Cl13 C86 H86A 109.0
Cl13 C86 H86B 109.0
Cl14 C86 H86A 109.0
Cl14 C86 H86B 109.0
H86A C86 H86B 107.8
H82A C82 H82B 108.2
Cl8 C82 H82A 109.7
Cl8 C82 H82B 109.7
Cl8 C82 Cl7 109.79(6)
Cl7 C82 H82A 109.7
Cl7 C82 H82B 109.7
Cl11 C84 Cl12 114.4(3)
Cl11 C84 H84A 108.7
Cl11 C84 H84B 108.7
Cl12 C84 H84A 108.7
Cl12 C84 H84B 108.7
H84A C84 H84B 107.6
Cl15 C85 H85A 109.0
Cl15 C85 H85B 109.0
Cl16 C85 Cl15 112.9
Cl16 C85 H85A 109.0
Cl16 C85 H85B 109.0
H85A C85 H85B 107.8
Cl9 C83 Cl10 111.6
Cl9 C83 H83A 109.3
Cl9 C83 H83B 109.3
Cl10 C83 H83A 109.3
Cl10 C83 H83B 109.3
H83A C83 H83B 108.0
Cl5 C81 Cl6 112.5
Cl5 C81 H81A 109.1
Cl5 C81 H81B 109.1
Cl6 C81 H81A 109.1
Cl6 C81 H81B 109.1
H81A C81 H81B 107.8

loop_
_geom_bond_atom_site_label_1
_geom_bond_atom_site_label_2
_geom_bond_distance
Ru1 Mo2 2.3792(3)
Ru1 Cl2 2.4948(6)
Ru1 N3 2.0890(19)
Ru1 N6 2.080(2)
Ru1 N9 2.0878(19)
Ru1 N12 2.111(2)
Mo1 Mo2 2.1236(3)
Mo1 Cl1 2.5262(6)
Mo1 N1 2.2039(19)
Mo1 N4 2.212(2)
Mo1 N7 2.2146(19)
Mo1 N10 2.1778(19)
Mo2 N2 2.1289(19)
Mo2 N5 2.1185(19)
Mo2 N8 2.1231(19)
Mo2 N11 2.1173(19)
N1 C1 1.361(3)
N1 C5 1.367(3)
N2 C5 1.372(3)
N2 C6 1.382(3)
N3 C6 1.363(3)
N3 C10 1.354(3)
N4 C11 1.359(3)
N4 C15 1.367(3)
N5 C15 1.370(3)
N5 C16 1.379(3)
N6 C16 1.365(3)
N6 C20 1.354(3)
N7 C21 1.361(3)
N7 C25 1.368(3)
N8 C25 1.374(3)
N8 C26 1.375(3)
N9 C26 1.365(3)
N9 C30 1.353(3)
N10 C31 1.358(3)
N10 C35 1.369(3)
N11 C35 1.371(3)
N11 C36 1.386(3)
N12 C36 1.365(3)
N12 C40 1.354(3)
C1 H1 0.9500
C1 C2 1.373(3)
C2 H2 0.9500
C2 C3 1.401(4)
C3 H3 0.9500
C3 C4 1.378(3)
C4 H4 0.9500
C4 C5 1.408(3)
C6 C7 1.409(3)
C7 H7 0.9500
C7 C8 1.374(3)
C8 H8 0.9500
C8 C9 1.391(4)
C9 H9 0.9500
C9 C10 1.378(3)
C10 H10 0.9500
C11 H11 0.9500
C11 C12 1.379(4)
C12 H12 0.9500
C12 C13 1.385(4)
C13 H13 0.9500
C13 C14 1.374(4)
C14 H14 0.9500
C14 C15 1.414(3)
C16 C17 1.410(3)
C17 H17 0.9500
C17 C18 1.371(4)
C18 H18 0.9500
C18 C19 1.388(4)
C19 H19 0.9500
C19 C20 1.368(4)
C20 H20 0.9500
C21 H21 0.9500
C21 C22 1.375(3)
C22 H22 0.9500
C22 C23 1.392(4)
C23 H23 0.9500
C23 C24 1.373(4)
C24 H24 0.9500
C24 C25 1.413(3)
C26 C27 1.409(3)
C27 H27 0.9500
C27 C28 1.375(3)
C28 H28 0.9500
C28 C29 1.390(4)
C29 H29 0.9500
C29 C30 1.371(3)
C30 H30 0.9500
C31 H31 0.9500
C31 C32 1.366(3)
C32 H32 0.9500
C32 C33 1.402(4)
C33 H33 0.9500
C33 C34 1.369(3)
C34 H34 0.9500
C34 C35 1.413(3)
C36 C37 1.405(3)
C37 H37 0.9500
C37 C38 1.372(3)
C38 H38 0.9500
C38 C39 1.386(4)
C39 H39 0.9500
C39 C40 1.372(4)
C40 H40 0.9500
Ru2 Mo4 2.3782(3)
Ru2 Cl4 2.4956(6)
Ru2 N15 2.0957(19)
Ru2 N18 2.1044(19)
Ru2 N21 2.0811(19)
Ru2 N24 2.0872(19)
Mo3 Mo4 2.1285(3)
Mo3 Cl3 2.5399(6)
Mo3 N13 2.1903(19)
Mo3 N16 2.1916(19)
Mo3 N19 2.2160(19)
Mo3 N22 2.211(2)
Mo4 N14 2.1272(19)
Mo4 N17 2.1194(19)
Mo4 N20 2.1291(19)
Mo4 N23 2.1148(19)
N13 C41 1.362(3)
N13 C45 1.371(3)
N14 C45 1.375(3)
N14 C46 1.387(3)
N15 C46 1.365(3)
N15 C50 1.356(3)
N16 C51 1.355(3)
N16 C55 1.366(3)
N17 C55 1.368(3)
N17 C56 1.382(3)
N18 C56 1.361(3)
N18 C60 1.358(3)
N19 C61 1.362(3)
N19 C65 1.366(3)
N20 C65 1.370(3)
N20 C66 1.378(3)
N21 C66 1.363(3)
N21 C70 1.358(3)
N22 C71 1.365(3)
N22 C75 1.365(3)
N23 C75 1.371(3)
N23 C76 1.384(3)
N24 C76 1.363(3)
N24 C80 1.357(3)
C41 H41 0.9500
C41 C42 1.371(3)
C42 H42 0.9500
C42 C43 1.393(3)
C43 H43 0.9500
C43 C44 1.376(3)
C44 H44 0.9500
C44 C45 1.414(3)
C46 C47 1.408(3)
C47 H47 0.9500
C47 C48 1.376(3)
C48 H48 0.9500
C48 C49 1.393(3)
C49 H49 0.9500
C49 C50 1.374(3)
C50 H50 0.9500
C51 H51 0.9500
C51 C52 1.370(3)
C52 H52 0.9500
C52 C53 1.402(4)
C53 H53 0.9500
C53 C54 1.369(3)
C54 H54 0.9500
C54 C55 1.413(3)
C56 C57 1.406(3)
C57 H57 0.9500
C57 C58 1.375(3)
C58 H58 0.9500
C58 C59 1.388(4)
C59 H59 0.9500
C59 C60 1.375(3)
C60 H60 0.9500
C61 H61 0.9500
C61 C62 1.367(3)
C62 H62 0.9500
C62 C63 1.397(4)
C63 H63 0.9500
C63 C64 1.377(4)
C64 H64 0.9500
C64 C65 1.409(3)
C66 C67 1.411(3)
C67 H67 0.9500
C67 C68 1.379(3)
C68 H68 0.9500
C68 C69 1.389(4)
C69 H69 0.9500
C69 C70 1.375(3)
C70 H70 0.9500
C71 H71 0.9500
C71 C72 1.368(3)
C72 H72 0.9500
C72 C73 1.396(4)
C73 H73 0.9500
C73 C74 1.374(3)
C74 H74 0.9500
C74 C75 1.412(3)
C76 C77 1.409(3)
C77 H77 0.9500
C77 C78 1.378(3)
C78 H78 0.9500
C78 C79 1.388(4)
C79 H79 0.9500
C79 C80 1.373(3)
C80 H80 0.9500
Cl11 C84 1.728(5)
Cl12 C84 1.743(3)
Cl13 C86 1.7601
Cl14 C86 1.7605
C86 H86A 0.9900
C86 H86B 0.9900
C82 H82A 0.9900
C82 H82B 0.9900
C82 Cl8 1.7658
C82 Cl7 1.7748(14)
C84 H84A 0.9900
C84 H84B 0.9900
Cl15 C85 1.7604
Cl16 C85 1.7603
C85 H85A 0.9900
C85 H85B 0.9900
Cl9 C83 1.7538
Cl10 C83 1.7653
C83 H83A 0.9900
C83 H83B 0.9900
Cl5 C81 1.7604
Cl6 C81 1.7619
C81 H81A 0.9900
C81 H81B 0.9900

loop_
_geom_torsion_atom_site_label_1
_geom_torsion_atom_site_label_2
_geom_torsion_atom_site_label_3
_geom_torsion_atom_site_label_4
_geom_torsion
Ru1 Mo2 N2 C5 -157.16(16)
Ru1 Mo2 N2 C6 35.98(15)
Ru1 Mo2 N5 C15 -156.40(17)
Ru1 Mo2 N5 C16 32.39(16)
Ru1 Mo2 N8 C25 -159.25(16)
Ru1 Mo2 N8 C26 32.55(15)
Ru1 Mo2 N11 C35 -157.76(16)
Ru1 Mo2 N11 C36 28.16(16)
Ru1 N3 C6 N2 -2.9(3)
Ru1 N3 C6 C7 -176.58(16)
Ru1 N3 C10 C9 173.20(19)
Ru1 N6 C16 N5 1.0(3)
Ru1 N6 C16 C17 -172.91(17)
Ru1 N6 C20 C19 174.81(19)
Ru1 N9 C26 N8 -1.8(3)
Ru1 N9 C26 C27 -176.01(16)
Ru1 N9 C30 C29 175.94(19)
Ru1 N12 C36 N11 -4.6(3)
Ru1 N12 C36 C37 -179.20(17)
Ru1 N12 C40 C39 -177.89(18)
Mo1 Mo2 N2 C5 23.19(16)
Mo1 Mo2 N2 C6 -143.66(15)
Mo1 Mo2 N5 C15 23.09(17)
Mo1 Mo2 N5 C16 -148.12(16)
Mo1 Mo2 N8 C25 20.39(16)
Mo1 Mo2 N8 C26 -147.81(15)
Mo1 Mo2 N11 C35 22.75(16)
Mo1 Mo2 N11 C36 -151.33(16)
Mo1 N1 C1 C2 173.77(18)
Mo1 N1 C5 N2 1.9(3)
Mo1 N1 C5 C4 -172.93(16)
Mo1 N4 C11 C12 173.40(19)
Mo1 N4 C15 N5 4.3(3)
Mo1 N4 C15 C14 -170.42(17)
Mo1 N7 C21 C22 174.08(18)
Mo1 N7 C25 N8 8.0(3)
Mo1 N7 C25 C24 -168.41(17)
Mo1 N10 C31 C32 170.13(19)
Mo1 N10 C35 N11 9.1(3)
Mo1 N10 C35 C34 -166.18(17)
Mo2 Ru1 N3 C6 24.31(16)
Mo2 Ru1 N3 C10 -144.94(17)
Mo2 Ru1 N6 C16 18.70(17)
Mo2 Ru1 N6 C20 -156.74(17)
Mo2 Ru1 N9 C26 21.10(16)
Mo2 Ru1 N9 C30 -154.50(17)
Mo2 Ru1 N12 C36 20.64(16)
Mo2 Ru1 N12 C40 -160.36(17)
Mo2 Mo1 N1 C1 -160.43(17)
Mo2 Mo1 N1 C5 12.45(16)
Mo2 Mo1 N4 C11 -163.69(18)
Mo2 Mo1 N4 C15 10.25(16)
Mo2 Mo1 N7 C21 -171.20(17)
Mo2 Mo1 N7 C25 5.57(16)
Mo2 Mo1 N10 C31 -166.11(17)
Mo2 Mo1 N10 C35 6.15(16)
Mo2 N2 C5 N1 -17.2(2)
Mo2 N2 C5 C4 157.42(18)
Mo2 N2 C6 N3 -26.2(2)
Mo2 N2 C6 C7 147.06(19)
Mo2 N5 C15 N4 -18.7(3)
Mo2 N5 C15 C14 155.85(19)
Mo2 N5 C16 N6 -26.1(3)
Mo2 N5 C16 C17 147.58(19)
Mo2 N8 C25 N7 -19.1(3)
Mo2 N8 C25 C24 157.16(18)
Mo2 N8 C26 N9 -24.4(3)
Mo2 N8 C26 C27 149.48(18)
Mo2 N11 C35 N10 -21.6(3)
Mo2 N11 C35 C34 153.39(19)
Mo2 N11 C36 N12 -19.2(3)
Mo2 N11 C36 C37 155.17(18)
Cl1 Mo1 Mo2 Ru1 43.4(15)
Cl1 Mo1 Mo2 N2 78.2(6)
Cl1 Mo1 Mo2 N5 -11.5(6)
Cl1 Mo1 Mo2 N8 -100.9(6)
Cl1 Mo1 Mo2 N11 169.3(6)
Cl1 Mo1 N1 C1 21.26(17)
Cl1 Mo1 N1 C5 -165.86(16)
Cl1 Mo1 N4 C11 16.37(18)
Cl1 Mo1 N4 C15 -169.68(16)
Cl1 Mo1 N7 C21 7.11(18)
Cl1 Mo1 N7 C25 -176.12(16)
Cl1 Mo1 N10 C31 13.86(18)
Cl1 Mo1 N10 C35 -173.89(16)
Cl2 Ru1 Mo2 Mo1 55.7(13)
Cl2 Ru1 Mo2 N2 21.0(6)
Cl2 Ru1 Mo2 N5 110.7(6)
Cl2 Ru1 Mo2 N8 -159.9(6)
Cl2 Ru1 Mo2 N11 -70.2(6)
Cl2 Ru1 N3 C6 -154.33(17)
Cl2 Ru1 N3 C10 36.43(17)
Cl2 Ru1 N6 C16 -159.88(17)
Cl2 Ru1 N6 C20 24.68(18)
Cl2 Ru1 N9 C26 -160.19(16)
Cl2 Ru1 N9 C30 24.22(18)
Cl2 Ru1 N12 C36 -160.82(16)
Cl2 Ru1 N12 C40 18.17(17)
N1 Mo1 Mo2 Ru1 -49.3(11)
N1 Mo1 Mo2 N2 -14.64(7)
N1 Mo1 Mo2 N5 -104.31(7)
N1 Mo1 Mo2 N8 166.30(7)
N1 Mo1 Mo2 N11 76.52(7)
N1 Mo1 N4 C11 -74.36(19)
N1 Mo1 N4 C15 99.58(17)
N1 Mo1 N7 C21 118.7(13)
N1 Mo1 N7 C25 -64.5(14)
N1 Mo1 N10 C31 104.57(18)
N1 Mo1 N10 C35 -83.17(17)
N1 C1 C2 C3 -1.2(4)
N2 Mo2 N5 C15 -70.61(17)
N2 Mo2 N5 C16 118.18(17)
N2 Mo2 N8 C25 -153.2(4)
N2 Mo2 N8 C26 38.6(6)
N2 Mo2 N11 C35 116.53(17)
N2 Mo2 N11 C36 -57.55(17)
N2 C6 C7 C8 -167.4(2)
N3 Ru1 Mo2 Mo1 9.8(11)
N3 Ru1 Mo2 N2 -24.89(7)
N3 Ru1 Mo2 N5 64.84(8)
N3 Ru1 Mo2 N8 154.23(7)
N3 Ru1 Mo2 N11 -116.05(7)
N3 Ru1 N6 C16 -68.81(17)
N3 Ru1 N6 C20 115.75(18)
N3 Ru1 N9 C26 -20.3(9)
N3 Ru1 N9 C30 164.1(7)
N3 Ru1 N12 C36 107.89(17)
N3 Ru1 N12 C40 -73.12(18)
N3 C6 C7 C8 5.5(3)
N4 Mo1 Mo2 Ru1 41.2(11)
N4 Mo1 Mo2 N2 75.94(7)
N4 Mo1 Mo2 N5 -13.74(7)
N4 Mo1 Mo2 N8 -103.13(7)
N4 Mo1 Mo2 N11 167.10(7)
N4 Mo1 N1 C1 110.03(18)
N4 Mo1 N1 C5 -77.09(17)
N4 Mo1 N7 C21 -81.67(18)
N4 Mo1 N7 C25 95.10(17)
N4 Mo1 N10 C31 94(5)
N4 Mo1 N10 C35 -94(5)
N4 C11 C12 C13 -2.4(4)
N5 Mo2 N2 C5 116.98(17)
N5 Mo2 N2 C6 -49.88(16)
N5 Mo2 N8 C25 -73.37(17)
N5 Mo2 N8 C26 118.43(17)
N5 Mo2 N11 C35 -150.5(6)
N5 Mo2 N11 C36 35.5(7)
N5 C16 C17 C18 -175.8(2)
N6 Ru1 Mo2 Mo1 -76.3(11)
N6 Ru1 Mo2 N2 -110.99(7)
N6 Ru1 Mo2 N5 -21.25(8)
N6 Ru1 Mo2 N8 68.13(7)
N6 Ru1 Mo2 N11 157.85(8)
N6 Ru1 N3 C6 113.54(18)
N6 Ru1 N3 C10 -55.71(18)
N6 Ru1 N9 C26 -67.96(17)
N6 Ru1 N9 C30 116.45(18)
N6 Ru1 N12 C36 -16.4(14)
N6 Ru1 N12 C40 162.6(12)
N6 C16 C17 C18 -2.4(4)
N7 Mo1 Mo2 Ru1 133.6(11)
N7 Mo1 Mo2 N2 168.30(7)
N7 Mo1 Mo2 N5 78.62(7)
N7 Mo1 Mo2 N8 -10.77(7)
N7 Mo1 Mo2 N11 -100.54(7)
N7 Mo1 N1 C1 -90.3(13)
N7 Mo1 N1 C5 82.5(14)
N7 Mo1 N4 C11 106.73(19)
N7 Mo1 N4 C15 -79.33(17)
N7 Mo1 N10 C31 -76.52(18)
N7 Mo1 N10 C35 95.73(17)
N7 C21 C22 C23 -4.1(4)
N8 Mo2 N2 C5 -163.2(4)
N8 Mo2 N2 C6 29.9(6)
N8 Mo2 N5 C15 117.61(17)
N8 Mo2 N5 C16 -53.60(17)
N8 Mo2 N11 C35 -71.80(17)
N8 Mo2 N11 C36 114.12(17)
N8 C26 C27 C28 -173.4(2)
N9 Ru1 Mo2 Mo1 -167(17)
N9 Ru1 Mo2 N2 158.74(8)
N9 Ru1 Mo2 N5 -111.52(8)
N9 Ru1 Mo2 N8 -22.14(8)
N9 Ru1 Mo2 N11 67.58(8)
N9 Ru1 N3 C6 65.8(8)
N9 Ru1 N3 C10 -103.5(8)
N9 Ru1 N6 C16 107.12(17)
N9 Ru1 N6 C20 -68.32(18)
N9 Ru1 N12 C36 -67.86(17)
N9 Ru1 N12 C40 111.13(18)
N9 C26 C27 C28 0.3(3)
N10 Mo1 Mo2 Ru1 -137.9(11)
N10 Mo1 Mo2 N2 -103.18(7)
N10 Mo1 Mo2 N5 167.14(7)
N10 Mo1 Mo2 N8 77.75(7)
N10 Mo1 Mo2 N11 -12.03(7)
N10 Mo1 N1 C1 -69.80(18)
N10 Mo1 N1 C5 103.08(17)
N10 Mo1 N4 C11 -64(5)
N10 Mo1 N4 C15 110(5)
N10 Mo1 N7 C21 98.18(18)
N10 Mo1 N7 C25 -85.05(17)
N10 C31 C32 C33 -2.2(4)
N11 Mo2 N2 C5 -70.08(16)
N11 Mo2 N2 C6 123.06(16)
N11 Mo2 N5 C15 -163.7(5)
N11 Mo2 N5 C16 25.1(7)
N11 Mo2 N8 C25 113.56(17)
N11 Mo2 N8 C26 -54.64(16)
N11 C36 C37 C38 -177.7(2)
N12 Ru1 Mo2 Mo1 105.9(11)
N12 Ru1 Mo2 N2 71.12(7)
N12 Ru1 Mo2 N5 160.86(7)
N12 Ru1 Mo2 N8 -109.76(7)
N12 Ru1 Mo2 N11 -20.04(7)
N12 Ru1 N3 C6 -63.56(18)
N12 Ru1 N3 C10 127.19(18)
N12 Ru1 N6 C16 55.7(13)
N12 Ru1 N6 C20 -119.7(12)
N12 Ru1 N9 C26 109.31(17)
N12 Ru1 N9 C30 -66.29(18)
N12 C36 C37 C38 -3.6(4)
C1 N1 C5 N2 175.04(19)
C1 N1 C5 C4 0.2(3)
C1 C2 C3 C4 0.7(4)
C2 C3 C4 C5 0.3(4)
C3 C4 C5 N1 -0.7(3)
C3 C4 C5 N2 -175.0(2)
C5 N1 C1 C2 0.8(3)
C5 N2 C6 N3 167.6(2)
C5 N2 C6 C7 -19.1(3)
C6 N2 C5 N1 148.9(2)
C6 N2 C5 C4 -36.5(3)
C6 N3 C10 C9 3.7(4)
C6 C7 C8 C9 0.0(4)
C7 C8 C9 C10 -3.5(4)
C8 C9 C10 N3 1.8(4)
C10 N3 C6 N2 166.4(2)
C10 N3 C6 C7 -7.3(3)
C11 N4 C15 N5 178.6(2)
C11 N4 C15 C14 3.9(3)
C11 C12 C13 C14 2.0(4)
C12 C13 C14 C15 1.1(4)
C13 C14 C15 N4 -4.2(4)
C13 C14 C15 N5 -178.4(2)
C15 N4 C11 C12 -0.6(4)
C15 N5 C16 N6 163.1(2)
C15 N5 C16 C17 -23.2(3)
C16 N5 C15 N4 152.2(2)
C16 N5 C15 C14 -33.3(3)
C16 N6 C20 C19 -0.7(4)
C16 C17 C18 C19 0.2(4)
C17 C18 C19 C20 1.7(4)
C18 C19 C20 N6 -1.5(4)
C20 N6 C16 N5 176.6(2)
C20 N6 C16 C17 2.6(3)
C21 N7 C25 N8 -175.08(19)
C21 N7 C25 C24 8.5(3)
C21 C22 C23 C24 5.0(4)
C22 C23 C24 C25 0.6(4)
C23 C24 C25 N7 -7.6(4)
C23 C24 C25 N8 176.3(2)
C25 N7 C21 C22 -2.7(3)
C25 N8 C26 N9 167.9(2)
C25 N8 C26 C27 -18.2(3)
C26 N8 C25 N7 148.7(2)
C26 N8 C25 C24 -35.0(3)
C26 N9 C30 C29 0.3(4)
C26 C27 C28 C29 -0.1(3)
C27 C28 C29 C30 0.0(4)
C28 C29 C30 N9 -0.1(4)
C30 N9 C26 N8 173.9(2)
C30 N9 C26 C27 -0.3(3)
C31 N10 C35 N11 -178.3(2)
C31 N10 C35 C34 6.4(3)
C31 C32 C33 C34 2.3(4)
C32 C33 C34 C35 2.0(4)
C33 C34 C35 N10 -6.4(4)
C33 C34 C35 N11 178.8(2)
C35 N10 C31 C32 -2.2(3)
C35 N11 C36 N12 167.0(2)
C35 N11 C36 C37 -18.7(3)
C36 N11 C35 N10 152.4(2)
C36 N11 C35 C34 -32.7(3)
C36 N12 C40 C39 1.1(3)
C36 C37 C38 C39 2.4(4)
C37 C38 C39 C40 0.4(4)
C38 C39 C40 N12 -2.2(4)
C40 N12 C36 N11 176.4(2)
C40 N12 C36 C37 1.8(3)
Ru2 Mo4 N14 C45 162.39(16)
Ru2 Mo4 N14 C46 -32.76(15)
Ru2 Mo4 N17 C55 158.17(17)
Ru2 Mo4 N17 C56 -31.55(16)
Ru2 Mo4 N20 C65 154.74(16)
Ru2 Mo4 N20 C66 -34.01(16)
Ru2 Mo4 N23 C75 156.90(16)
Ru2 Mo4 N23 C76 -29.87(16)
Ru2 N15 C46 N14 -1.7(3)
Ru2 N15 C46 C47 172.37(16)
Ru2 N15 C50 C49 -173.11(18)
Ru2 N18 C56 N17 1.6(3)
Ru2 N18 C56 C57 175.47(18)
Ru2 N18 C60 C59 -177.05(19)
Ru2 N21 C66 N20 5.8(3)
Ru2 N21 C66 C67 178.88(16)
Ru2 N21 C70 C69 -175.62(18)
Ru2 N24 C76 N23 0.1(3)
Ru2 N24 C76 C77 174.88(16)
Ru2 N24 C80 C79 -177.45(18)
Mo3 Mo4 N14 C45 -17.96(16)
Mo3 Mo4 N14 C46 146.89(15)
Mo3 Mo4 N17 C55 -23.26(17)
Mo3 Mo4 N17 C56 147.02(16)
Mo3 Mo4 N20 C65 -24.98(16)
Mo3 Mo4 N20 C66 146.28(16)
Mo3 Mo4 N23 C75 -21.67(16)
Mo3 Mo4 N23 C76 151.56(16)
Mo3 N13 C41 C42 -177.96(18)
Mo3 N13 C45 N14 -1.5(3)
Mo3 N13 C45 C44 174.91(16)
Mo3 N16 C51 C52 -170.60(18)
Mo3 N16 C55 N17 -7.5(3)
Mo3 N16 C55 C54 167.71(17)
Mo3 N19 C61 C62 -171.93(18)
Mo3 N19 C65 N20 -6.8(3)
Mo3 N19 C65 C64 168.36(17)
Mo3 N22 C71 C72 -173.07(19)
Mo3 N22 C75 N23 -6.7(3)
Mo3 N22 C75 C74 167.99(17)
Mo4 Ru2 N15 C46 -18.55(16)
Mo4 Ru2 N15 C50 154.05(16)
Mo4 Ru2 N18 C56 -20.34(16)
Mo4 Ru2 N18 C60 155.46(17)
Mo4 Ru2 N21 C66 -25.43(16)
Mo4 Ru2 N21 C70 147.33(17)
Mo4 Ru2 N24 C76 -17.99(16)
Mo4 Ru2 N24 C80 159.98(16)
Mo4 Mo3 N13 C41 169.30(17)
Mo4 Mo3 N13 C45 -9.65(16)
Mo4 Mo3 N16 C51 164.29(17)
Mo4 Mo3 N16 C55 -7.78(16)
Mo4 Mo3 N19 C61 161.91(17)
Mo4 Mo3 N19 C65 -9.37(16)
Mo4 Mo3 N22 C71 167.21(18)
Mo4 Mo3 N22 C75 -7.34(16)
Mo4 N14 C45 N13 13.4(2)
Mo4 N14 C45 C44 -162.82(18)
Mo4 N14 C46 N15 26.4(2)
Mo4 N14 C46 C47 -147.36(18)
Mo4 N17 C55 N16 21.0(3)
Mo4 N17 C55 C54 -153.89(19)
Mo4 N17 C56 N18 23.6(3)
Mo4 N17 C56 C57 -150.06(19)
Mo4 N20 C65 N19 21.6(3)
Mo4 N20 C65 C64 -153.40(19)
Mo4 N20 C66 N21 23.2(2)
Mo4 N20 C66 C67 -149.57(18)
Mo4 N23 C75 N22 19.2(3)
Mo4 N23 C75 C74 -155.26(19)
Mo4 N23 C76 N24 23.5(3)
Mo4 N23 C76 C77 -151.10(18)
Cl3 Mo3 Mo4 Ru2 -54.6(8)
Cl3 Mo3 Mo4 N14 139.0(5)
Cl3 Mo3 Mo4 N17 -132.4(5)
Cl3 Mo3 Mo4 N20 -43.3(5)
Cl3 Mo3 Mo4 N23 47.7(5)
Cl3 Mo3 N13 C41 -9.13(17)
Cl3 Mo3 N13 C45 171.91(16)
Cl3 Mo3 N16 C51 -16.84(17)
Cl3 Mo3 N16 C55 171.09(16)
Cl3 Mo3 N19 C61 -19.75(17)
Cl3 Mo3 N19 C65 168.97(16)
Cl3 Mo3 N22 C71 -11.64(18)
Cl3 Mo3 N22 C75 173.81(16)
Cl4 Ru2 Mo4 Mo3 -27.3(8)
Cl4 Ru2 Mo4 N14 139.1(5)
Cl4 Ru2 Mo4 N17 50.6(5)
Cl4 Ru2 Mo4 N20 -38.6(5)
Cl4 Ru2 Mo4 N23 -129.7(5)
Cl4 Ru2 N15 C46 163.31(16)
Cl4 Ru2 N15 C50 -24.09(16)
Cl4 Ru2 N18 C56 160.68(17)
Cl4 Ru2 N18 C60 -23.51(17)
Cl4 Ru2 N21 C66 152.70(16)
Cl4 Ru2 N21 C70 -34.53(17)
Cl4 Ru2 N24 C76 160.95(16)
Cl4 Ru2 N24 C80 -21.08(17)
N13 Mo3 Mo4 Ru2 178(33)
N13 Mo3 Mo4 N14 11.39(7)
N13 Mo3 Mo4 N17 99.99(7)
N13 Mo3 Mo4 N20 -170.93(7)
N13 Mo3 Mo4 N23 -79.93(7)
N13 Mo3 N16 C51 74.57(18)
N13 Mo3 N16 C55 -97.51(16)
N13 Mo3 N19 C61 78.9(8)
N13 Mo3 N19 C65 -92.4(8)
N13 Mo3 N22 C71 -103.06(18)
N13 Mo3 N22 C75 82.39(17)
N13 C41 C42 C43 2.4(4)
N14 Mo4 N17 C55 70.80(17)
N14 Mo4 N17 C56 -118.92(17)
N14 Mo4 N20 C65 138.0(5)
N14 Mo4 N20 C66 -50.7(6)
N14 Mo4 N23 C75 -115.89(17)
N14 Mo4 N23 C76 57.34(17)
N14 C46 C47 C48 173.7(2)
N15 Ru2 Mo4 Mo3 -145.0(5)
N15 Ru2 Mo4 N14 21.38(7)
N15 Ru2 Mo4 N17 -67.17(7)
N15 Ru2 Mo4 N20 -156.34(7)
N15 Ru2 Mo4 N23 112.58(7)
N15 Ru2 N18 C56 67.37(17)
N15 Ru2 N18 C60 -116.82(18)
N15 Ru2 N21 C66 -35.3(11)
N15 Ru2 N21 C70 137.5(9)
N15 Ru2 N24 C76 -105.62(17)
N15 Ru2 N24 C80 72.35(17)
N15 C46 C47 C48 0.3(3)
N16 Mo3 Mo4 Ru2 90.6(5)
N16 Mo3 Mo4 N14 -75.76(7)
N16 Mo3 Mo4 N17 12.83(7)
N16 Mo3 Mo4 N20 101.91(7)
N16 Mo3 Mo4 N23 -167.09(7)
N16 Mo3 N13 C41 -100.01(17)
N16 Mo3 N13 C45 81.04(16)
N16 Mo3 N19 C61 71.22(18)
N16 Mo3 N19 C65 -100.06(17)
N16 Mo3 N22 C71 -101(4)
N16 Mo3 N22 C75 84(4)
N16 C51 C52 C53 2.5(4)
N17 Mo4 N14 C45 -110.60(16)
N17 Mo4 N14 C46 54.25(16)
N17 Mo4 N20 C65 67.71(17)
N17 Mo4 N20 C66 -121.03(17)
N17 Mo4 N23 C75 158.9(5)
N17 Mo4 N23 C76 -27.8(7)
N17 C56 C57 C58 174.9(2)
N18 Ru2 Mo4 Mo3 -56.4(5)
N18 Ru2 Mo4 N14 109.96(7)
N18 Ru2 Mo4 N17 21.41(7)
N18 Ru2 Mo4 N20 -67.76(7)
N18 Ru2 Mo4 N23 -158.84(7)
N18 Ru2 N15 C46 -106.38(17)
N18 Ru2 N15 C50 66.22(17)
N18 Ru2 N21 C66 62.28(17)
N18 Ru2 N21 C70 -124.96(17)
N18 Ru2 N24 C76 6.9(14)
N18 Ru2 N24 C80 -175.1(13)
N18 C56 C57 C58 1.6(4)
N19 Mo3 Mo4 Ru2 2.8(5)
N19 Mo3 Mo4 N14 -163.54(7)
N19 Mo3 Mo4 N17 -74.94(7)
N19 Mo3 Mo4 N20 14.14(7)
N19 Mo3 Mo4 N23 105.14(7)
N19 Mo3 N13 C41 -107.7(8)
N19 Mo3 N13 C45 73.4(8)
N19 Mo3 N16 C51 -106.11(18)
N19 Mo3 N16 C55 81.81(16)
N19 Mo3 N22 C71 77.62(18)
N19 Mo3 N22 C75 -96.93(17)
N19 C61 C62 C63 3.9(4)
N20 Mo4 N14 C45 179(9)
N20 Mo4 N14 C46 -16.1(6)
N20 Mo4 N17 C55 -116.68(17)
N20 Mo4 N17 C56 53.60(17)
N20 Mo4 N23 C75 71.86(17)
N20 Mo4 N23 C76 -114.91(17)
N20 C66 C67 C68 167.7(2)
N21 Ru2 Mo4 Mo3 35.7(5)
N21 Ru2 Mo4 N14 -157.91(7)
N21 Ru2 Mo4 N17 113.55(7)
N21 Ru2 Mo4 N20 24.37(7)
N21 Ru2 Mo4 N23 -66.70(7)
N21 Ru2 N15 C46 -8.7(11)
N21 Ru2 N15 C50 163.9(9)
N21 Ru2 N18 C56 -108.47(17)
N21 Ru2 N18 C60 67.34(18)
N21 Ru2 N24 C76 70.25(17)
N21 Ru2 N24 C80 -111.78(17)
N21 C66 C67 C68 -4.7(3)
N22 Mo3 Mo4 Ru2 -90.3(5)
N22 Mo3 Mo4 N14 103.31(7)
N22 Mo3 Mo4 N17 -168.09(7)
N22 Mo3 Mo4 N20 -79.01(7)
N22 Mo3 Mo4 N23 11.99(7)
N22 Mo3 N13 C41 79.96(17)
N22 Mo3 N13 C45 -98.99(16)
N22 Mo3 N16 C51 72(4)
N22 Mo3 N16 C55 -100(4)
N22 Mo3 N19 C61 -108.76(18)
N22 Mo3 N19 C65 79.96(17)
N22 C71 C72 C73 3.9(4)
N23 Mo4 N14 C45 76.38(16)
N23 Mo4 N14 C46 -118.76(16)
N23 Mo4 N17 C55 156.1(5)
N23 Mo4 N17 C56 -33.6(7)
N23 Mo4 N20 C65 -119.29(17)
N23 Mo4 N20 C66 51.97(17)
N23 C76 C77 C78 177.7(2)
N24 Ru2 Mo4 Mo3 122.3(5)
N24 Ru2 Mo4 N14 -71.35(7)
N24 Ru2 Mo4 N17 -159.90(7)
N24 Ru2 Mo4 N20 110.93(7)
N24 Ru2 Mo4 N23 19.85(7)
N24 Ru2 N15 C46 70.75(17)
N24 Ru2 N15 C50 -116.65(17)
N24 Ru2 N18 C56 -45.3(14)
N24 Ru2 N18 C60 130.6(13)
N24 Ru2 N21 C66 -114.94(17)
N24 Ru2 N21 C70 57.82(17)
N24 C76 C77 C78 3.3(3)
C41 N13 C45 N14 179.52(19)
C41 N13 C45 C44 -4.1(3)
C41 C42 C43 C44 -2.6(4)
C42 C43 C44 C45 -0.4(4)
C43 C44 C45 N13 3.8(3)
C43 C44 C45 N14 179.8(2)
C45 N13 C41 C42 1.0(3)
C45 N14 C46 N15 -169.42(19)
C45 N14 C46 C47 16.9(3)
C46 N14 C45 N13 -150.7(2)
C46 N14 C45 C44 33.1(3)
C46 N15 C50 C49 -0.2(3)
C46 C47 C48 C49 0.4(3)
C47 C48 C49 C50 -0.9(3)
C48 C49 C50 N15 0.8(4)
C50 N15 C46 N14 -174.35(19)
C50 N15 C46 C47 -0.3(3)
C51 N16 C55 N17 -179.9(2)
C51 N16 C55 C54 -4.7(3)
C51 C52 C53 C54 -3.1(4)
C52 C53 C54 C55 -0.1(4)
C53 C54 C55 N16 4.1(4)
C53 C54 C55 N17 178.8(2)
C55 N16 C51 C52 1.5(3)
C55 N17 C56 N18 -166.5(2)
C55 N17 C56 C57 19.8(3)
C56 N17 C55 N16 -148.9(2)
C56 N17 C55 C54 36.2(3)
C56 N18 C60 C59 -1.1(3)
C56 C57 C58 C59 -1.2(4)
C57 C58 C59 C60 -0.2(4)
C58 C59 C60 N18 1.5(4)
C60 N18 C56 N17 -174.3(2)
C60 N18 C56 C57 -0.5(3)
C61 N19 C65 N20 -178.53(19)
C61 N19 C65 C64 -3.4(3)
C61 C62 C63 C64 -3.2(4)
C62 C63 C64 C65 -0.5(4)
C63 C64 C65 N19 3.9(4)
C63 C64 C65 N20 178.6(2)
C65 N19 C61 C62 -0.6(3)
C65 N20 C66 N21 -166.0(2)
C65 N20 C66 C67 21.3(3)
C66 N20 C65 N19 -149.4(2)
C66 N20 C65 C64 35.7(3)
C66 N21 C70 C69 -2.7(3)
C66 C67 C68 C69 -0.1(3)
C67 C68 C69 C70 3.3(3)
C68 C69 C70 N21 -2.0(4)
C70 N21 C66 N20 -167.12(19)
C70 N21 C66 C67 6.0(3)
C71 N22 C75 N23 178.4(2)
C71 N22 C75 C74 -6.8(3)
C71 C72 C73 C74 -4.0(4)
C72 C73 C74 C75 -1.2(4)
C73 C74 C75 N22 6.8(4)
C73 C74 C75 N23 -179.0(2)
C75 N22 C71 C72 1.6(4)
C75 N23 C76 N24 -163.6(2)
C75 N23 C76 C77 21.9(3)
C76 N23 C75 N22 -153.9(2)
C76 N23 C75 C74 31.6(3)
C76 N24 C80 C79 0.6(3)
C76 C77 C78 C79 -0.8(4)
C77 C78 C79 C80 -1.7(4)
C78 C79 C80 N24 1.9(4)
C80 N24 C76 N23 -177.94(19)
C80 N24 C76 C77 -3.1(3)
